data_4109559
loop_
_publ_author_name
'Jose M. Goicoechea'
'Michael W. Hull'
'Slavi C. Sevov'

_publ_section_title
;
 Heteroatomic Deltahedral Clusters: Synthesis and Structures of
 closo-[Bi3Ni4(CO)6]3-, closo-[Bi4Ni4(CO)6]2-, the Open Cluster
 [Bi3Ni6(CO)9]3-, and the Intermetalloid closo-[Nix@{Bi6Ni6(CO)8}]4-
;
_journal_name_full 'Journal of the American Chemical Society'
_journal_page_first 7885
_journal_page_last 7893
_journal_paper_doi 10.1021/ja071044b
_journal_volume 129
_journal_year 2007
_chemical_formula_moiety '4(C18 H36 K N2 O6), 2(C6 Bi4 Ni4 O6), C7 H8'
_chemical_formula_sum 'C91 H152 Bi8 K4 N8 Ni8 O36'
_chemical_formula_weight 4232.13
_chemical_name_systematic
;
 (K-crypt)4(Bi4Ni4(CO)6)2*tol
;
_space_group_IT_number 14
_symmetry_cell_setting monoclinic
_symmetry_space_group_name_Hall '-P 2yn'
_symmetry_space_group_name_H-M 'P 1 21/n 1'
_atom_sites_solution_hydrogens geom
_atom_sites_solution_primary direct
_atom_sites_solution_secondary difmap
_audit_creation_method SHELXL-97
_cell_angle_alpha 90.00
_cell_angle_beta 90.448(2)
_cell_angle_gamma 90.00
_cell_formula_units_Z 4
_cell_length_a 11.7566(18)
_cell_length_b 48.054(7)
_cell_length_c 22.508(3)
_cell_measurement_temperature 100(2)
_cell_volume 12716(3)
_computing_cell_refinement 'Bruker SMART'
_computing_data_collection 'Bruker SMART'
_computing_data_reduction 'Bruker SHELXTL-V5.1'
_computing_molecular_graphics 'Bruker SHELXTL-V5.1'
_computing_publication_material 'Bruker SHELXTL-V5.1'
_computing_structure_refinement 'Bruker SHELXTL-V5.1'
_computing_structure_solution 'Bruker SHELXTL-V5.1'
_diffrn_ambient_temperature 100(2)
_diffrn_measured_fraction_theta_full 0.992
_diffrn_measured_fraction_theta_max 0.992
_diffrn_measurement_device_type 'CCD area detector'
_diffrn_measurement_method 'phi and omega scans'
_diffrn_radiation_monochromator graphite
_diffrn_radiation_source 'fine-focus sealed tube'
_diffrn_radiation_type MoK\a
_diffrn_radiation_wavelength 0.71073
_diffrn_reflns_av_R_equivalents 0.0562
_diffrn_reflns_av_sigmaI/netI 0.0601
_diffrn_reflns_limit_h_max 13
_diffrn_reflns_limit_h_min -13
_diffrn_reflns_limit_k_max 56
_diffrn_reflns_limit_k_min -57
_diffrn_reflns_limit_l_max 22
_diffrn_reflns_limit_l_min -26
_diffrn_reflns_number 74808
_diffrn_reflns_theta_full 25.00
_diffrn_reflns_theta_max 25.00
_diffrn_reflns_theta_min 3.69
_exptl_absorpt_coefficient_mu 12.383
_exptl_absorpt_correction_T_max 0.2420
_exptl_absorpt_correction_T_min 0.1551
_exptl_absorpt_correction_type multi-scan
_exptl_absorpt_process_details 'Blessing, R.H. (1995) Acta Cryst. A51, 33-38'
_exptl_crystal_colour black
_exptl_crystal_density_diffrn 2.211
_exptl_crystal_description cube
_exptl_crystal_F_000 8024
_exptl_crystal_size_max 0.24
_exptl_crystal_size_mid 0.20
_exptl_crystal_size_min 0.16
_refine_diff_density_max 1.997
_refine_diff_density_min -1.925
_refine_diff_density_rms 0.247
_refine_ls_extinction_method none
_refine_ls_goodness_of_fit_ref 1.101
_refine_ls_hydrogen_treatment constr
_refine_ls_matrix_type full
_refine_ls_number_parameters 1391
_refine_ls_number_reflns 22189
_refine_ls_number_restraints 0
_refine_ls_restrained_S_all 1.101
_refine_ls_R_factor_all 0.0601
_refine_ls_R_factor_gt 0.0455
_refine_ls_shift/su_max 0.002
_refine_ls_shift/su_mean 0.000
_refine_ls_structure_factor_coef Fsqd
_refine_ls_weighting_details 'calc w=1/[\s^2^(Fo^2^)+(0.0310P)^2^+117.8895P] where P=(Fo^2^+2Fc^2^)/3'
_refine_ls_weighting_scheme calc
_refine_ls_wR_factor_gt 0.0970
_refine_ls_wR_factor_ref 0.1005
_reflns_number_gt 18275
_reflns_number_total 22189
_reflns_threshold_expression >2sigma(I)
_cod_data_source_file ja071044bsi20070213_043014_3.cif
_cod_data_source_block 2
_cod_original_cell_volume 12715(3)
_cod_database_code 4109559

loop_
_symmetry_equiv_pos_as_xyz
'x, y, z'
'-x+1/2, y+1/2, -z+1/2'
'-x, -y, -z'
'x-1/2, -y-1/2, z-1/2'

loop_
_atom_site_label
_atom_site_type_symbol
_atom_site_fract_x
_atom_site_fract_y
_atom_site_fract_z
_atom_site_U_iso_or_equiv
_atom_site_adp_type
_atom_site_occupancy
_atom_site_symmetry_multiplicity
_atom_site_calc_flag
_atom_site_refinement_flags
Bi1 Bi 0.13788(3) 0.097759(7) 0.149932(17) 0.01769(9) Uani 1 1 d .
Bi2 Bi 0.22559(3) 0.136089(7) 0.048536(17) 0.01798(9) Uani 1 1 d .
Bi3 Bi 0.24986(3) 0.143245(7) 0.229695(17) 0.01732(9) Uani 1 1 d .
Bi4 Bi 0.43317(3) 0.140481(7) 0.131740(17) 0.01684(9) Uani 1 1 d .
Ni1 Ni 0.08706(10) 0.15293(2) 0.14146(6) 0.0188(3) Uani 1 1 d .
Ni2 Ni 0.25993(10) 0.17806(2) 0.13188(6) 0.0184(3) Uani 1 1 d .
Ni3 Ni 0.33870(10) 0.09032(2) 0.09160(6) 0.0181(3) Uani 1 1 d .
Ni4 Ni 0.35346(10) 0.09527(2) 0.19679(6) 0.0181(3) Uani 1 1 d .
C1 C -0.0600(10) 0.14707(19) 0.1423(5) 0.025(3) Uani 1 1 d .
C2 C 0.3497(9) 0.2068(2) 0.1242(5) 0.023(2) Uani 1 1 d .
C3 C 0.1104(8) 0.1917(2) 0.1403(5) 0.020(2) Uani 1 1 d .
C4 C 0.3811(9) 0.0855(2) 0.2704(5) 0.027(2) Uani 1 1 d .
C5 C 0.3523(9) 0.0720(2) 0.0252(5) 0.025(2) Uani 1 1 d .
C6 C 0.4243(8) 0.0698(2) 0.1470(5) 0.024(2) Uani 1 1 d .
O1 O -0.1553(6) 0.14267(15) 0.1437(4) 0.0296(18) Uani 1 1 d .
O2 O 0.4082(7) 0.22552(14) 0.1201(4) 0.0336(19) Uani 1 1 d .
O3 O 0.0606(6) 0.21275(14) 0.1438(4) 0.0310(19) Uani 1 1 d .
O4 O 0.3938(7) 0.07897(18) 0.3188(4) 0.039(2) Uani 1 1 d .
O5 O 0.3567(7) 0.05869(16) -0.0174(4) 0.037(2) Uani 1 1 d .
O6 O 0.4913(6) 0.05110(14) 0.1480(4) 0.0285(18) Uani 1 1 d .
Bi1A Bi 0.15054(3) 0.102273(7) 0.639107(17) 0.01650(9) Uani 1 1 d .
Bi2A Bi 0.25364(3) 0.148476(7) 0.559837(17) 0.01492(8) Uani 1 1 d .
Bi3A Bi 0.23123(3) 0.141937(7) 0.740792(17) 0.01779(9) Uani 1 1 d .
Bi4A Bi 0.43731(3) 0.148421(7) 0.658583(17) 0.01570(9) Uani 1 1 d .
Ni1A Ni 0.08926(10) 0.15633(2) 0.64667(6) 0.0164(3) Uani 1 1 d .
Ni2A Ni 0.25625(10) 0.18392(2) 0.65572(6) 0.0160(3) Uani 1 1 d .
Ni3A Ni 0.36566(10) 0.10157(2) 0.59397(6) 0.0155(3) Uani 1 1 d .
Ni4A Ni 0.35471(10) 0.09789(2) 0.69930(6) 0.0175(3) Uani 1 1 d .
C1A C -0.0553(7) 0.14805(17) 0.6434(4) 0.0110(18) Uiso 1 1 d .
C2A C 0.3373(8) 0.2141(2) 0.6540(5) 0.022(2) Uani 1 1 d .
C3A C 0.1039(8) 0.1948(2) 0.6555(4) 0.019(2) Uani 1 1 d .
C4A C 0.3741(8) 0.0827(2) 0.7695(5) 0.024(2) Uani 1 1 d .
C5A C 0.3906(8) 0.0901(2) 0.5215(5) 0.021(2) Uani 1 1 d .
C6A C 0.4352(8) 0.07573(19) 0.6451(5) 0.018(2) Uani 1 1 d .
O1A O -0.1496(6) 0.14117(14) 0.6421(3) 0.0262(17) Uani 1 1 d .
O2A O 0.3922(6) 0.23385(13) 0.6482(4) 0.0269(17) Uani 1 1 d .
O3A O 0.0469(6) 0.21534(13) 0.6567(3) 0.0233(16) Uani 1 1 d .
O4A O 0.3870(7) 0.07265(16) 0.8153(4) 0.0353(19) Uani 1 1 d .
O5A O 0.4003(7) 0.08149(16) 0.4742(4) 0.0349(19) Uani 1 1 d .
O6A O 0.4972(6) 0.05624(13) 0.6431(3) 0.0230(16) Uani 1 1 d .
K1 K 0.84935(17) 0.05408(4) 0.39662(10) 0.0195(5) Uani 1 1 d .
N11 N 0.6651(7) 0.01195(17) 0.4001(4) 0.025(2) Uani 1 1 d .
N12 N 1.0359(7) 0.09572(17) 0.3963(4) 0.0230(19) Uani 1 1 d .
O11 O 0.7076(6) 0.04767(13) 0.2948(3) 0.0237(16) Uani 1 1 d .
O12 O 0.8531(6) 0.09430(14) 0.3041(3) 0.0235(16) Uani 1 1 d .
O13 O 0.6807(6) 0.05788(14) 0.4857(4) 0.0287(18) Uani 1 1 d .
O14 O 0.8765(6) 0.09033(14) 0.4958(3) 0.0260(17) Uani 1 1 d .
O15 O 0.9059(6) -0.00312(13) 0.4147(4) 0.0269(17) Uani 1 1 d .
O16 O 1.0811(6) 0.03535(15) 0.3911(4) 0.0296(18) Uani 1 1 d .
C101 C 0.6242(10) 0.0067(2) 0.3385(5) 0.030(3) Uani 1 1 d .
H10A H 0.5531 -0.0043 0.3402 0.036 Uiso 1 1 calc R
H10B H 0.6815 -0.0047 0.3176 0.036 Uiso 1 1 calc R
C102 C 0.6015(9) 0.0331(2) 0.3021(6) 0.033(3) Uani 1 1 d .
H10C H 0.5692 0.0281 0.2628 0.040 Uiso 1 1 calc R
H10D H 0.5463 0.0451 0.3229 0.040 Uiso 1 1 calc R
C103 C 0.6890(9) 0.0721(2) 0.2606(5) 0.025(2) Uani 1 1 d .
H10E H 0.6384 0.0850 0.2822 0.030 Uiso 1 1 calc R
H10F H 0.6523 0.0673 0.2222 0.030 Uiso 1 1 calc R
C104 C 0.8025(9) 0.0857(2) 0.2500(5) 0.026(2) Uani 1 1 d .
H10G H 0.8535 0.0724 0.2298 0.031 Uiso 1 1 calc R
H10H H 0.7921 0.1020 0.2237 0.031 Uiso 1 1 calc R
C105 C 0.9599(9) 0.1075(2) 0.2951(5) 0.026(2) Uani 1 1 d .
H10I H 0.9507 0.1234 0.2674 0.031 Uiso 1 1 calc R
H10J H 1.0142 0.0942 0.2774 0.031 Uiso 1 1 calc R
C106 C 1.0043(9) 0.1175(2) 0.3531(5) 0.026(2) Uani 1 1 d .
H10K H 1.0721 0.1292 0.3458 0.031 Uiso 1 1 calc R
H10L H 0.9459 0.1296 0.3714 0.031 Uiso 1 1 calc R
C107 C 0.5725(9) 0.0232(2) 0.4367(6) 0.034(3) Uani 1 1 d .
H10M H 0.5167 0.0082 0.4439 0.041 Uiso 1 1 calc R
H10N H 0.5331 0.0380 0.4139 0.041 Uiso 1 1 calc R
C108 C 0.6084(9) 0.0348(2) 0.4947(5) 0.031(3) Uani 1 1 d .
H10O H 0.5407 0.0407 0.5174 0.037 Uiso 1 1 calc R
H10P H 0.6491 0.0204 0.5180 0.037 Uiso 1 1 calc R
C109 C 0.7124(9) 0.0709(2) 0.5397(5) 0.031(3) Uani 1 1 d .
H10Q H 0.7629 0.0584 0.5630 0.037 Uiso 1 1 calc R
H10R H 0.6439 0.0748 0.5636 0.037 Uiso 1 1 calc R
C110 C 0.7722(10) 0.0970(2) 0.5261(6) 0.033(3) Uani 1 1 d .
H11A H 0.7237 0.1090 0.5005 0.040 Uiso 1 1 calc R
H11B H 0.7893 0.1073 0.5632 0.040 Uiso 1 1 calc R
C111 C 0.9400(9) 0.1151(2) 0.4852(5) 0.026(2) Uani 1 1 d .
H11C H 0.9563 0.1246 0.5233 0.031 Uiso 1 1 calc R
H11D H 0.8952 0.1279 0.4597 0.031 Uiso 1 1 calc R
C112 C 1.0488(9) 0.1077(2) 0.4553(5) 0.029(2) Uani 1 1 d .
H11E H 1.0961 0.1246 0.4523 0.034 Uiso 1 1 calc R
H11F H 1.0905 0.0942 0.4807 0.034 Uiso 1 1 calc R
C113 C 0.7100(9) -0.0140(2) 0.4256(5) 0.028(3) Uani 1 1 d .
H11G H 0.6535 -0.0290 0.4185 0.034 Uiso 1 1 calc R
H11H H 0.7174 -0.0116 0.4691 0.034 Uiso 1 1 calc R
C114 C 0.8219(10) -0.0235(2) 0.4023(6) 0.032(3) Uani 1 1 d .
H11I H 0.8436 -0.0414 0.4212 0.038 Uiso 1 1 calc R
H11J H 0.8162 -0.0265 0.3589 0.038 Uiso 1 1 calc R
C115 C 1.0151(10) -0.0116(2) 0.3951(6) 0.038(3) Uani 1 1 d .
H11K H 1.0162 -0.0125 0.3512 0.045 Uiso 1 1 calc R
H11L H 1.0331 -0.0304 0.4108 0.045 Uiso 1 1 calc R
C116 C 1.1013(10) 0.0089(2) 0.4169(6) 0.039(3) Uani 1 1 d .
H11M H 1.0971 0.0104 0.4607 0.047 Uiso 1 1 calc R
H11N H 1.1785 0.0025 0.4064 0.047 Uiso 1 1 calc R
C117 C 1.1684(9) 0.0551(2) 0.4081(6) 0.032(3) Uani 1 1 d .
H11O H 1.2440 0.0481 0.3961 0.038 Uiso 1 1 calc R
H11P H 1.1688 0.0576 0.4517 0.038 Uiso 1 1 calc R
C118 C 1.1438(8) 0.0825(2) 0.3775(5) 0.027(2) Uani 1 1 d .
H11Q H 1.2073 0.0955 0.3859 0.032 Uiso 1 1 calc R
H11R H 1.1408 0.0794 0.3341 0.032 Uiso 1 1 calc R
K2 K 0.77986(17) 0.06670(4) 0.88676(10) 0.0190(5) Uani 1 1 d .
N21 N 0.7892(8) 0.06544(17) 1.0205(4) 0.025(2) Uani 1 1 d .
N22 N 0.7729(7) 0.06842(16) 0.7520(4) 0.0224(19) Uani 1 1 d .
O21 O 0.9934(6) 0.06977(15) 0.9456(3) 0.0272(17) Uani 1 1 d .
O22 O 0.9820(6) 0.07910(14) 0.8224(3) 0.0246(16) Uani 1 1 d .
O23 O 0.6582(6) 0.02642(14) 0.9491(4) 0.0296(18) Uani 1 1 d .
O24 O 0.6694(6) 0.02463(13) 0.8244(3) 0.0226(16) Uani 1 1 d .
O25 O 0.6675(6) 0.10942(14) 0.9532(4) 0.0285(17) Uani 1 1 d .
O26 O 0.6442(6) 0.10453(14) 0.8291(3) 0.0266(17) Uani 1 1 d .
C201 C 0.9057(10) 0.0581(2) 1.0380(5) 0.034(3) Uani 1 1 d .
H20A H 0.9183 0.0382 1.0290 0.041 Uiso 1 1 calc R
H20B H 0.9135 0.0605 1.0815 0.041 Uiso 1 1 calc R
C202 C 0.9979(11) 0.0750(2) 1.0081(6) 0.036(3) Uani 1 1 d .
H20C H 0.9862 0.0950 1.0159 0.044 Uiso 1 1 calc R
H20D H 1.0734 0.0696 1.0242 0.044 Uiso 1 1 calc R
C203 C 1.0771(9) 0.0850(2) 0.9149(6) 0.029(3) Uani 1 1 d .
H20E H 1.1512 0.0830 0.9357 0.035 Uiso 1 1 calc R
H20F H 1.0565 0.1050 0.9150 0.035 Uiso 1 1 calc R
C204 C 1.0883(9) 0.0752(2) 0.8522(6) 0.033(3) Uani 1 1 d .
H20G H 1.1485 0.0859 0.8318 0.039 Uiso 1 1 calc R
H20H H 1.1096 0.0553 0.8516 0.039 Uiso 1 1 calc R
C205 C 0.9814(9) 0.0657(2) 0.7655(5) 0.025(2) Uani 1 1 d .
H20I H 0.9743 0.0454 0.7705 0.030 Uiso 1 1 calc R
H20J H 1.0536 0.0696 0.7447 0.030 Uiso 1 1 calc R
C206 C 0.8832(9) 0.0765(2) 0.7295(5) 0.027(2) Uani 1 1 d .
H20K H 0.8873 0.0971 0.7285 0.033 Uiso 1 1 calc R
H20L H 0.8904 0.0697 0.6882 0.033 Uiso 1 1 calc R
C207 C 0.7095(10) 0.0436(2) 1.0430(5) 0.032(3) Uani 1 1 d .
H20M H 0.7335 0.0383 1.0837 0.038 Uiso 1 1 calc R
H20N H 0.6323 0.0518 1.0456 0.038 Uiso 1 1 calc R
C208 C 0.7035(10) 0.0183(2) 1.0062(5) 0.033(3) Uani 1 1 d .
H20O H 0.7801 0.0100 1.0017 0.040 Uiso 1 1 calc R
H20P H 0.6533 0.0043 1.0250 0.040 Uiso 1 1 calc R
C209 C 0.6160(8) 0.0036(2) 0.9155(5) 0.024(2) Uani 1 1 d .
H20Q H 0.5534 -0.0056 0.9371 0.029 Uiso 1 1 calc R
H20R H 0.6773 -0.0102 0.9093 0.029 Uiso 1 1 calc R
C210 C 0.5737(9) 0.0141(2) 0.8569(5) 0.030(3) Uani 1 1 d .
H21A H 0.5366 -0.0012 0.8344 0.036 Uiso 1 1 calc R
H21B H 0.5171 0.0291 0.8630 0.036 Uiso 1 1 calc R
C211 C 0.6434(10) 0.0274(2) 0.7625(5) 0.028(3) Uani 1 1 d .
H21C H 0.5756 0.0393 0.7570 0.034 Uiso 1 1 calc R
H21D H 0.6269 0.0089 0.7451 0.034 Uiso 1 1 calc R
C212 C 0.7450(9) 0.0403(2) 0.7320(5) 0.023(2) Uani 1 1 d .
H21E H 0.8120 0.0282 0.7388 0.027 Uiso 1 1 calc R
H21F H 0.7298 0.0408 0.6887 0.027 Uiso 1 1 calc R
C213 C 0.7532(10) 0.0932(2) 1.0426(5) 0.035(3) Uani 1 1 d .
H21G H 0.7412 0.0919 1.0860 0.043 Uiso 1 1 calc R
H21H H 0.8159 0.1066 1.0360 0.043 Uiso 1 1 calc R
C214 C 0.6500(11) 0.1043(2) 1.0150(6) 0.038(3) Uani 1 1 d .
H21I H 0.5871 0.0908 1.0199 0.045 Uiso 1 1 calc R
H21J H 0.6281 0.1218 1.0350 0.045 Uiso 1 1 calc R
C215 C 0.5651(9) 0.1157(2) 0.9230(6) 0.032(3) Uani 1 1 d .
H21K H 0.5224 0.1300 0.9455 0.039 Uiso 1 1 calc R
H21L H 0.5174 0.0988 0.9201 0.039 Uiso 1 1 calc R
C216 C 0.5906(9) 0.1266(2) 0.8610(6) 0.034(3) Uani 1 1 d .
H21M H 0.5193 0.1323 0.8407 0.040 Uiso 1 1 calc R
H21N H 0.6417 0.1429 0.8634 0.040 Uiso 1 1 calc R
C217 C 0.6783(9) 0.1138(2) 0.7723(5) 0.028(3) Uani 1 1 d .
H21O H 0.7532 0.1231 0.7752 0.033 Uiso 1 1 calc R
H21P H 0.6223 0.1273 0.7563 0.033 Uiso 1 1 calc R
C218 C 0.6860(8) 0.08874(19) 0.7314(5) 0.023(2) Uani 1 1 d .
H21Q H 0.6109 0.0794 0.7294 0.027 Uiso 1 1 calc R
H21R H 0.7053 0.0951 0.6909 0.027 Uiso 1 1 calc R
K3 K 0.73335(16) 0.21721(4) 0.88955(9) 0.0150(4) Uani 1 1 d .
N31 N 0.7179(7) 0.21677(16) 1.0169(4) 0.0190(18) Uani 1 1 d .
N32 N 0.7262(6) 0.21708(15) 0.7591(4) 0.0151(17) Uani 1 1 d .
O31 O 0.8805(5) 0.18178(12) 0.9532(3) 0.0173(14) Uani 1 1 d .
O32 O 0.8399(5) 0.17366(12) 0.8330(3) 0.0165(14) Uani 1 1 d .
O33 O 0.5390(5) 0.19038(13) 0.9414(3) 0.0193(15) Uani 1 1 d .
O34 O 0.5210(5) 0.22429(13) 0.8342(3) 0.0184(15) Uani 1 1 d .
O35 O 0.7734(6) 0.26717(12) 0.9474(3) 0.0185(15) Uani 1 1 d .
O36 O 0.8330(5) 0.26251(12) 0.8278(3) 0.0172(14) Uani 1 1 d .
C301 C 0.8288(10) 0.2069(2) 1.0409(5) 0.029(3) Uani 1 1 d .
H30A H 0.8236 0.2054 1.0847 0.035 Uiso 1 1 calc R
H30B H 0.8880 0.2209 1.0318 0.035 Uiso 1 1 calc R
C302 C 0.8649(9) 0.1792(2) 1.0163(5) 0.025(2) Uani 1 1 d .
H30C H 0.9370 0.1732 1.0354 0.030 Uiso 1 1 calc R
H30D H 0.8061 0.1650 1.0246 0.030 Uiso 1 1 calc R
C303 C 0.8958(9) 0.15536(18) 0.9269(5) 0.021(2) Uani 1 1 d .
H30E H 0.8243 0.1446 0.9294 0.025 Uiso 1 1 calc R
H30F H 0.9558 0.1450 0.9487 0.025 Uiso 1 1 calc R
C304 C 0.9291(8) 0.15847(19) 0.8630(5) 0.022(2) Uani 1 1 d .
H30G H 1.0020 0.1687 0.8601 0.027 Uiso 1 1 calc R
H30H H 0.9388 0.1399 0.8445 0.027 Uiso 1 1 calc R
C305 C 0.8700(9) 0.17924(19) 0.7728(4) 0.021(2) Uani 1 1 d .
H30I H 0.8979 0.1620 0.7537 0.026 Uiso 1 1 calc R
H30J H 0.9315 0.1933 0.7716 0.026 Uiso 1 1 calc R
C306 C 0.7677(8) 0.18985(19) 0.7399(5) 0.021(2) Uani 1 1 d .
H30K H 0.7862 0.1909 0.6972 0.025 Uiso 1 1 calc R
H30L H 0.7054 0.1762 0.7443 0.025 Uiso 1 1 calc R
C307 C 0.6237(8) 0.1988(2) 1.0374(5) 0.023(2) Uani 1 1 d .
H30M H 0.6054 0.2038 1.0789 0.028 Uiso 1 1 calc R
H30N H 0.6493 0.1792 1.0370 0.028 Uiso 1 1 calc R
C308 C 0.5171(8) 0.2014(2) 0.9999(5) 0.024(2) Uani 1 1 d .
H30O H 0.4543 0.1909 1.0186 0.028 Uiso 1 1 calc R
H30P H 0.4942 0.2212 0.9969 0.028 Uiso 1 1 calc R
C309 C 0.4402(8) 0.1907(2) 0.9035(4) 0.020(2) Uani 1 1 d .
H30Q H 0.3717 0.1870 0.9276 0.024 Uiso 1 1 calc R
H30R H 0.4466 0.1756 0.8737 0.024 Uiso 1 1 calc R
C310 C 0.4268(8) 0.2182(2) 0.8720(5) 0.023(2) Uani 1 1 d .
H31A H 0.3560 0.2179 0.8480 0.027 Uiso 1 1 calc R
H31B H 0.4196 0.2332 0.9020 0.027 Uiso 1 1 calc R
C311 C 0.5220(8) 0.2088(2) 0.7801(5) 0.021(2) Uani 1 1 d .
H31C H 0.4457 0.2092 0.7612 0.025 Uiso 1 1 calc R
H31D H 0.5419 0.1891 0.7884 0.025 Uiso 1 1 calc R
C312 C 0.6084(8) 0.2214(2) 0.7390(5) 0.022(2) Uani 1 1 d .
H31E H 0.5987 0.2131 0.6990 0.026 Uiso 1 1 calc R
H31F H 0.5937 0.2416 0.7356 0.026 Uiso 1 1 calc R
C313 C 0.6954(9) 0.2458(2) 1.0351(5) 0.024(2) Uani 1 1 d .
H31G H 0.6976 0.2468 1.0790 0.029 Uiso 1 1 calc R
H31H H 0.6176 0.2509 1.0220 0.029 Uiso 1 1 calc R
C314 C 0.7773(10) 0.2669(2) 1.0108(5) 0.025(2) Uani 1 1 d .
H31I H 0.7578 0.2856 1.0261 0.030 Uiso 1 1 calc R
H31J H 0.8554 0.2623 1.0244 0.030 Uiso 1 1 calc R
C315 C 0.8635(8) 0.28349(19) 0.9225(5) 0.019(2) Uani 1 1 d .
H31K H 0.9368 0.2736 0.9278 0.023 Uiso 1 1 calc R
H31L H 0.8687 0.3016 0.9435 0.023 Uiso 1 1 calc R
C316 C 0.8415(8) 0.28829(18) 0.8585(5) 0.019(2) Uani 1 1 d .
H31M H 0.7698 0.2989 0.8534 0.023 Uiso 1 1 calc R
H31N H 0.9041 0.2995 0.8416 0.023 Uiso 1 1 calc R
C317 C 0.7910(9) 0.26628(19) 0.7685(5) 0.023(2) Uani 1 1 d .
H31O H 0.8360 0.2808 0.7481 0.027 Uiso 1 1 calc R
H31P H 0.7107 0.2724 0.7694 0.027 Uiso 1 1 calc R
C318 C 0.7999(8) 0.23920(18) 0.7351(5) 0.019(2) Uani 1 1 d .
H31Q H 0.7792 0.2425 0.6929 0.022 Uiso 1 1 calc R
H31R H 0.8799 0.2328 0.7364 0.022 Uiso 1 1 calc R
K4 K 0.72380(17) 0.20582(4) 0.39729(10) 0.0166(4) Uani 1 1 d .
N41 N 0.7230(6) 0.20620(17) 0.5299(4) 0.0195(18) Uani 1 1 d .
N42 N 0.7218(7) 0.20578(18) 0.2647(4) 0.026(2) Uani 1 1 d .
O41 O 0.6283(6) 0.16014(13) 0.4572(3) 0.0230(16) Uani 1 1 d .
O42 O 0.5927(6) 0.16513(14) 0.3349(3) 0.0242(16) Uani 1 1 d .
O43 O 0.6184(6) 0.25173(13) 0.4609(3) 0.0224(16) Uani 1 1 d .
O44 O 0.6599(6) 0.25411(14) 0.3383(3) 0.0253(17) Uani 1 1 d .
O45 O 0.9367(5) 0.20718(13) 0.4592(3) 0.0188(15) Uani 1 1 d .
O46 O 0.9256(6) 0.19578(14) 0.3365(3) 0.0238(16) Uani 1 1 d .
C401 C 0.6930(9) 0.1779(2) 0.5507(5) 0.028(2) Uani 1 1 d .
H40A H 0.6729 0.1789 0.5933 0.033 Uiso 1 1 calc R
H40B H 0.7609 0.1659 0.5473 0.033 Uiso 1 1 calc R
C402 C 0.5969(9) 0.1647(2) 0.5175(5) 0.026(2) Uani 1 1 d .
H40C H 0.5771 0.1468 0.5364 0.032 Uiso 1 1 calc R
H40D H 0.5292 0.1770 0.5190 0.032 Uiso 1 1 calc R
C403 C 0.5458(9) 0.1439(2) 0.4261(5) 0.027(2) Uani 1 1 d .
H40E H 0.4719 0.1538 0.4253 0.033 Uiso 1 1 calc R
H40F H 0.5351 0.1258 0.4465 0.033 Uiso 1 1 calc R
C404 C 0.5861(9) 0.13915(19) 0.3642(5) 0.027(2) Uani 1 1 d .
H40G H 0.6619 0.1302 0.3650 0.032 Uiso 1 1 calc R
H40H H 0.5326 0.1267 0.3428 0.032 Uiso 1 1 calc R
C405 C 0.6157(11) 0.1610(3) 0.2721(5) 0.041(3) Uani 1 1 d .
H40I H 0.5531 0.1502 0.2534 0.050 Uiso 1 1 calc R
H40J H 0.6873 0.1504 0.2673 0.050 Uiso 1 1 calc R
C406 C 0.6258(10) 0.1888(3) 0.2427(5) 0.041(3) Uani 1 1 d .
H40K H 0.6348 0.1859 0.1994 0.049 Uiso 1 1 calc R
H40L H 0.5542 0.1992 0.2487 0.049 Uiso 1 1 calc R
C407 C 0.6388(9) 0.2266(2) 0.5513(5) 0.026(2) Uani 1 1 d .
H40M H 0.6503 0.2291 0.5945 0.032 Uiso 1 1 calc R
H40N H 0.5617 0.2187 0.5452 0.032 Uiso 1 1 calc R
C408 C 0.6435(10) 0.2541(2) 0.5223(5) 0.032(3) Uani 1 1 d .
H40O H 0.5880 0.2668 0.5412 0.038 Uiso 1 1 calc R
H40P H 0.7203 0.2622 0.5277 0.038 Uiso 1 1 calc R
C409 C 0.6300(9) 0.2777(2) 0.4299(6) 0.034(3) Uani 1 1 d .
H40Q H 0.7106 0.2837 0.4309 0.041 Uiso 1 1 calc R
H40R H 0.5840 0.2921 0.4497 0.041 Uiso 1 1 calc R
C410 C 0.5914(9) 0.2746(2) 0.3669(6) 0.033(3) Uani 1 1 d .
H41A H 0.5106 0.2688 0.3657 0.040 Uiso 1 1 calc R
H41B H 0.5984 0.2926 0.3460 0.040 Uiso 1 1 calc R
C411 C 0.6248(11) 0.2514(3) 0.2773(6) 0.041(3) Uani 1 1 d .
H41C H 0.6174 0.2701 0.2591 0.050 Uiso 1 1 calc R
H41D H 0.5497 0.2421 0.2751 0.050 Uiso 1 1 calc R
C412 C 0.7121(10) 0.2345(2) 0.2441(5) 0.034(3) Uani 1 1 d .
H41E H 0.6915 0.2343 0.2013 0.041 Uiso 1 1 calc R
H41F H 0.7871 0.2436 0.2481 0.041 Uiso 1 1 calc R
C413 C 0.8379(8) 0.2141(2) 0.5515(5) 0.024(2) Uani 1 1 d .
H41G H 0.8430 0.2103 0.5946 0.029 Uiso 1 1 calc R
H41H H 0.8481 0.2344 0.5459 0.029 Uiso 1 1 calc R
C414 C 0.9320(8) 0.1992(2) 0.5210(5) 0.022(2) Uani 1 1 d .
H41I H 1.0052 0.2038 0.5407 0.026 Uiso 1 1 calc R
H41J H 0.9199 0.1789 0.5241 0.026 Uiso 1 1 calc R
C415 C 1.0230(8) 0.1923(2) 0.4290(5) 0.025(2) Uani 1 1 d .
H41K H 1.0062 0.1721 0.4304 0.030 Uiso 1 1 calc R
H41L H 1.0972 0.1954 0.4489 0.030 Uiso 1 1 calc R
C416 C 1.0296(8) 0.20127(19) 0.3670(5) 0.019(2) Uani 1 1 d .
H41M H 1.0462 0.2215 0.3655 0.023 Uiso 1 1 calc R
H41N H 1.0925 0.1913 0.3470 0.023 Uiso 1 1 calc R
C417 C 0.9342(9) 0.2037(2) 0.2753(5) 0.029(3) Uani 1 1 d .
H41O H 1.0030 0.1953 0.2577 0.035 Uiso 1 1 calc R
H41P H 0.9404 0.2242 0.2721 0.035 Uiso 1 1 calc R
C418 C 0.8299(9) 0.1938(2) 0.2426(5) 0.027(2) Uani 1 1 d .
H41Q H 0.8376 0.1985 0.2000 0.032 Uiso 1 1 calc R
H41R H 0.8259 0.1733 0.2457 0.032 Uiso 1 1 calc R
C61 C 0.7579(11) -0.0068(3) 0.1759(8) 0.058(4) Uani 1 1 d .
H61A H 0.7209 -0.0024 0.2137 0.087 Uiso 1 1 calc R
H61B H 0.7548 -0.0269 0.1690 0.087 Uiso 1 1 calc R
H61C H 0.7184 0.0029 0.1435 0.087 Uiso 1 1 calc R
C62 C 0.8795(11) 0.0025(3) 0.1785(7) 0.048(4) Uani 1 1 d .
C63 C 0.9519(12) -0.0013(3) 0.1308(7) 0.052(4) Uani 1 1 d .
H63 H 0.9226 -0.0097 0.0956 0.063 Uiso 1 1 calc R
C64 C 1.0644(12) 0.0065(3) 0.1325(7) 0.048(4) Uani 1 1 d .
H64 H 1.1113 0.0030 0.0991 0.058 Uiso 1 1 calc R
C65 C 1.1100(11) 0.0193(2) 0.1818(7) 0.045(4) Uani 1 1 d .
H65 H 1.1867 0.0255 0.1820 0.054 Uiso 1 1 calc R
C66 C 1.0409(12) 0.0229(2) 0.2318(7) 0.051(4) Uani 1 1 d .
H66 H 1.0702 0.0308 0.2674 0.062 Uiso 1 1 calc R
C67 C 0.9285(10) 0.0146(2) 0.2273(7) 0.040(3) Uani 1 1 d .
H67 H 0.8816 0.0175 0.2609 0.048 Uiso 1 1 calc R

loop_
_atom_site_aniso_label
_atom_site_aniso_U_11
_atom_site_aniso_U_22
_atom_site_aniso_U_33
_atom_site_aniso_U_23
_atom_site_aniso_U_13
_atom_site_aniso_U_12
Bi1 0.01779(18) 0.01923(17) 0.0161(2) 0.00107(15) 0.00153(15) -0.00265(13)
Bi2 0.02168(19) 0.02122(18) 0.0111(2) 0.00015(15) 0.00141(15) 0.00000(14)
Bi3 0.02183(18) 0.01901(17) 0.0111(2) 0.00062(14) 0.00222(15) -0.00013(14)
Bi4 0.01789(18) 0.01761(17) 0.0150(2) -0.00155(14) 0.00245(15) -0.00250(13)
Ni1 0.0204(6) 0.0213(6) 0.0148(7) 0.0031(5) 0.0026(5) 0.0028(5)
Ni2 0.0243(7) 0.0166(6) 0.0142(7) 0.0009(5) 0.0055(6) 0.0005(5)
Ni3 0.0198(6) 0.0191(6) 0.0154(7) -0.0029(5) 0.0012(5) -0.0007(5)
Ni4 0.0205(6) 0.0183(6) 0.0154(7) 0.0011(5) -0.0010(5) 0.0016(5)
C1 0.050(8) 0.018(5) 0.008(6) 0.002(4) 0.010(5) 0.013(5)
C2 0.035(6) 0.023(5) 0.012(6) 0.001(4) 0.005(5) 0.011(5)
C3 0.014(5) 0.033(6) 0.012(6) 0.012(4) 0.004(4) -0.002(4)
C4 0.026(6) 0.037(6) 0.016(7) 0.008(5) 0.006(5) -0.003(5)
C5 0.022(5) 0.032(6) 0.021(6) -0.001(5) -0.002(5) -0.001(4)
C6 0.017(5) 0.028(5) 0.026(7) 0.001(5) -0.003(5) -0.002(4)
O1 0.023(4) 0.043(4) 0.023(5) -0.001(4) 0.002(3) -0.007(3)
O2 0.046(5) 0.017(4) 0.038(5) -0.003(3) 0.015(4) -0.008(3)
O3 0.036(4) 0.024(4) 0.033(5) 0.010(3) 0.020(4) 0.013(3)
O4 0.031(4) 0.062(5) 0.025(5) 0.009(4) 0.000(4) 0.016(4)
O5 0.047(5) 0.035(4) 0.030(5) -0.008(4) 0.000(4) 0.001(4)
O6 0.035(4) 0.020(4) 0.030(5) -0.005(3) -0.007(4) 0.012(3)
Bi1A 0.01547(17) 0.01519(17) 0.0189(2) 0.00124(14) 0.00332(15) -0.00026(13)
Bi2A 0.01857(17) 0.01562(16) 0.01059(19) 0.00056(14) 0.00167(15) -0.00012(13)
Bi3A 0.02088(18) 0.02130(18) 0.0112(2) 0.00163(14) 0.00320(15) 0.00337(14)
Bi4A 0.01565(17) 0.01702(17) 0.0144(2) 0.00017(14) 0.00102(15) -0.00054(13)
Ni1A 0.0158(6) 0.0176(6) 0.0158(7) -0.0004(5) 0.0010(5) 0.0027(5)
Ni2A 0.0190(6) 0.0153(6) 0.0138(7) -0.0010(5) -0.0005(5) 0.0007(4)
Ni3A 0.0178(6) 0.0156(6) 0.0131(7) 0.0008(5) 0.0048(5) 0.0008(4)
Ni4A 0.0189(6) 0.0189(6) 0.0147(7) 0.0039(5) 0.0021(5) 0.0022(5)
C2A 0.019(5) 0.028(6) 0.019(6) -0.011(4) -0.002(4) 0.012(4)
C3A 0.026(5) 0.026(5) 0.005(5) 0.000(4) -0.005(4) 0.001(4)
C4A 0.022(5) 0.029(5) 0.021(7) 0.010(5) 0.001(5) 0.002(4)
C5A 0.023(5) 0.024(5) 0.016(6) 0.002(4) -0.002(5) 0.003(4)
C6A 0.012(5) 0.019(5) 0.023(6) -0.003(4) 0.008(4) -0.007(4)
O1A 0.025(4) 0.027(4) 0.027(5) -0.005(3) 0.001(3) 0.008(3)
O2A 0.029(4) 0.017(3) 0.035(5) 0.000(3) -0.001(4) -0.005(3)
O3A 0.021(4) 0.024(4) 0.025(4) -0.008(3) -0.003(3) 0.007(3)
O4A 0.033(4) 0.048(5) 0.025(5) 0.018(4) 0.001(4) 0.004(4)
O5A 0.043(5) 0.038(4) 0.024(5) -0.005(4) 0.003(4) 0.002(4)
O6A 0.019(4) 0.016(3) 0.034(5) -0.001(3) -0.003(3) 0.002(3)
K1 0.0181(10) 0.0204(10) 0.0199(12) -0.0008(9) 0.0009(9) -0.0014(8)
N11 0.026(5) 0.023(4) 0.027(6) 0.004(4) -0.006(4) -0.004(3)
N12 0.020(4) 0.029(5) 0.020(5) -0.005(4) 0.001(4) -0.007(3)
O11 0.025(4) 0.024(4) 0.023(4) 0.003(3) -0.004(3) 0.000(3)
O12 0.020(4) 0.031(4) 0.019(4) -0.003(3) 0.002(3) -0.007(3)
O13 0.024(4) 0.029(4) 0.033(5) 0.002(3) 0.013(4) -0.003(3)
O14 0.028(4) 0.026(4) 0.024(4) -0.006(3) 0.011(3) -0.005(3)
O15 0.027(4) 0.021(4) 0.033(5) 0.000(3) 0.001(4) 0.004(3)
O16 0.022(4) 0.033(4) 0.034(5) 0.003(3) -0.003(4) 0.003(3)
C101 0.033(6) 0.030(6) 0.026(7) 0.002(5) -0.011(5) -0.009(5)
C102 0.031(6) 0.036(6) 0.033(7) 0.014(5) -0.003(5) -0.007(5)
C103 0.025(5) 0.026(5) 0.023(6) -0.004(5) -0.008(5) 0.000(4)
C104 0.033(6) 0.025(5) 0.020(6) -0.001(4) -0.003(5) -0.002(4)
C105 0.036(6) 0.023(5) 0.018(6) 0.003(4) 0.006(5) -0.009(4)
C106 0.030(6) 0.035(6) 0.012(6) -0.002(5) 0.003(5) -0.014(5)
C107 0.018(5) 0.027(6) 0.058(9) 0.009(6) 0.005(6) -0.006(4)
C108 0.024(6) 0.036(6) 0.032(7) 0.002(5) 0.019(5) -0.003(5)
C109 0.024(6) 0.040(6) 0.028(7) -0.006(5) 0.012(5) -0.001(5)
C110 0.042(7) 0.029(6) 0.028(7) -0.004(5) 0.015(6) 0.003(5)
C111 0.039(6) 0.022(5) 0.016(6) -0.006(4) -0.001(5) -0.005(4)
C112 0.030(6) 0.042(6) 0.013(6) -0.002(5) -0.001(5) -0.014(5)
C113 0.037(6) 0.018(5) 0.031(7) 0.005(5) -0.009(5) -0.008(4)
C114 0.047(7) 0.016(5) 0.033(7) -0.004(5) -0.006(6) -0.002(5)
C115 0.040(7) 0.030(6) 0.043(8) 0.001(5) 0.006(6) 0.020(5)
C116 0.033(7) 0.038(6) 0.047(9) 0.001(6) 0.000(6) 0.015(5)
C117 0.021(5) 0.042(6) 0.032(7) 0.000(5) 0.001(5) 0.003(5)
C118 0.018(5) 0.043(6) 0.019(6) 0.000(5) 0.002(5) -0.007(4)
K2 0.0201(11) 0.0185(10) 0.0184(12) 0.0002(9) 0.0007(9) -0.0032(8)
N21 0.041(5) 0.024(4) 0.010(5) 0.001(4) 0.004(4) -0.004(4)
N22 0.027(5) 0.022(4) 0.018(5) -0.001(4) 0.003(4) 0.003(3)
O21 0.028(4) 0.034(4) 0.020(4) -0.003(3) -0.002(3) -0.011(3)
O22 0.016(3) 0.033(4) 0.024(4) 0.001(3) -0.001(3) -0.001(3)
O23 0.039(4) 0.020(4) 0.030(5) 0.010(3) 0.003(4) -0.008(3)
O24 0.024(4) 0.024(4) 0.019(4) 0.001(3) -0.001(3) -0.005(3)
O25 0.026(4) 0.030(4) 0.030(5) -0.004(3) 0.007(4) -0.004(3)
O26 0.035(4) 0.022(4) 0.023(4) -0.003(3) 0.001(3) 0.005(3)
C201 0.044(7) 0.048(7) 0.010(6) 0.003(5) 0.003(5) -0.004(5)
C202 0.043(7) 0.037(6) 0.029(7) 0.001(5) 0.000(6) -0.013(5)
C203 0.026(6) 0.022(5) 0.039(8) -0.002(5) -0.008(5) -0.003(4)
C204 0.018(5) 0.037(6) 0.043(8) 0.004(6) 0.004(5) -0.002(4)
C205 0.024(5) 0.038(6) 0.014(6) 0.004(5) 0.010(5) 0.000(4)
C206 0.028(6) 0.035(6) 0.020(6) 0.009(5) 0.004(5) -0.001(4)
C207 0.039(7) 0.043(6) 0.013(6) 0.002(5) 0.010(5) -0.016(5)
C208 0.035(6) 0.039(6) 0.026(7) 0.008(5) 0.008(5) -0.010(5)
C209 0.019(5) 0.025(5) 0.028(7) 0.007(5) 0.000(5) -0.008(4)
C210 0.030(6) 0.022(5) 0.038(8) 0.002(5) -0.001(5) -0.005(4)
C211 0.044(7) 0.020(5) 0.022(6) 0.000(4) -0.006(5) -0.008(5)
C212 0.032(6) 0.027(5) 0.009(6) -0.002(4) -0.003(5) 0.003(4)
C213 0.047(7) 0.042(7) 0.017(6) -0.013(5) 0.005(6) -0.016(6)
C214 0.048(7) 0.035(6) 0.031(7) -0.009(5) 0.021(6) -0.004(5)
C215 0.020(5) 0.029(6) 0.048(8) -0.008(5) 0.003(5) 0.004(4)
C216 0.022(6) 0.027(6) 0.051(9) -0.005(5) -0.001(6) 0.005(4)
C217 0.027(6) 0.021(5) 0.036(7) 0.004(5) -0.005(5) 0.001(4)
C218 0.023(5) 0.021(5) 0.024(6) 0.001(4) -0.006(5) -0.001(4)
K3 0.0166(10) 0.0173(9) 0.0112(11) 0.0007(8) 0.0017(8) 0.0008(7)
N31 0.022(4) 0.024(4) 0.012(5) 0.000(3) 0.001(4) 0.001(3)
N32 0.015(4) 0.020(4) 0.010(4) 0.000(3) 0.004(3) 0.000(3)
O31 0.025(4) 0.015(3) 0.012(4) 0.000(3) 0.006(3) 0.001(3)
O32 0.017(3) 0.017(3) 0.016(4) 0.001(3) 0.006(3) 0.005(2)
O33 0.024(4) 0.022(3) 0.012(4) 0.000(3) 0.011(3) 0.002(3)
O34 0.015(3) 0.022(3) 0.018(4) -0.001(3) 0.007(3) -0.001(3)
O35 0.027(4) 0.015(3) 0.013(4) 0.003(3) 0.004(3) -0.003(3)
O36 0.024(4) 0.014(3) 0.014(4) -0.006(3) 0.005(3) -0.002(3)
C301 0.037(6) 0.031(6) 0.019(6) -0.001(5) -0.006(5) -0.003(5)
C302 0.025(5) 0.032(6) 0.018(6) 0.009(5) 0.004(5) 0.006(4)
C303 0.031(6) 0.010(4) 0.022(6) 0.003(4) 0.006(5) 0.005(4)
C304 0.021(5) 0.016(5) 0.030(7) 0.003(4) 0.000(5) 0.006(4)
C305 0.036(6) 0.018(5) 0.010(5) -0.003(4) 0.006(5) 0.009(4)
C306 0.028(5) 0.022(5) 0.013(6) 0.000(4) 0.007(5) -0.003(4)
C307 0.025(5) 0.031(5) 0.013(6) 0.007(4) 0.012(5) -0.002(4)
C308 0.022(5) 0.029(5) 0.021(6) -0.002(5) 0.007(5) -0.006(4)
C309 0.014(5) 0.037(6) 0.009(5) 0.002(4) 0.009(4) -0.004(4)
C310 0.016(5) 0.037(6) 0.016(6) -0.005(5) 0.007(4) 0.006(4)
C311 0.012(5) 0.031(5) 0.019(6) -0.003(4) 0.001(4) -0.001(4)
C312 0.023(5) 0.031(5) 0.011(6) -0.002(4) -0.001(4) 0.000(4)
C313 0.031(6) 0.029(5) 0.013(6) -0.009(4) 0.009(5) -0.002(4)
C314 0.040(6) 0.024(5) 0.012(6) -0.001(4) 0.003(5) -0.003(4)
C315 0.020(5) 0.016(5) 0.020(6) -0.005(4) 0.000(4) -0.002(4)
C316 0.017(5) 0.011(4) 0.029(6) 0.002(4) -0.001(5) -0.005(3)
C317 0.033(6) 0.019(5) 0.016(6) 0.005(4) -0.006(5) -0.002(4)
C318 0.029(5) 0.017(5) 0.010(5) 0.005(4) 0.002(4) -0.001(4)
K4 0.0170(10) 0.0211(10) 0.0115(11) 0.0016(8) 0.0021(9) -0.0009(8)
N41 0.012(4) 0.031(4) 0.015(5) 0.001(4) 0.002(4) 0.000(3)
N42 0.018(4) 0.042(5) 0.017(5) 0.000(4) 0.005(4) -0.008(4)
O41 0.031(4) 0.024(4) 0.014(4) 0.002(3) 0.004(3) -0.005(3)
O42 0.026(4) 0.031(4) 0.015(4) -0.004(3) 0.001(3) -0.004(3)
O43 0.025(4) 0.023(3) 0.019(4) -0.005(3) 0.000(3) 0.000(3)
O44 0.026(4) 0.024(4) 0.025(5) 0.008(3) 0.001(3) 0.007(3)
O45 0.015(3) 0.030(4) 0.011(4) 0.004(3) 0.000(3) 0.002(3)
O46 0.021(4) 0.037(4) 0.014(4) 0.001(3) 0.003(3) -0.003(3)
C401 0.025(6) 0.039(6) 0.019(6) 0.007(5) 0.004(5) -0.008(4)
C402 0.027(6) 0.039(6) 0.013(6) 0.001(5) 0.012(5) -0.002(5)
C403 0.031(6) 0.022(5) 0.029(7) 0.004(5) 0.004(5) -0.011(4)
C404 0.036(6) 0.016(5) 0.029(7) -0.009(4) 0.001(5) -0.005(4)
C405 0.047(7) 0.062(8) 0.015(7) -0.017(6) 0.001(6) -0.022(6)
C406 0.035(7) 0.076(9) 0.012(6) 0.005(6) -0.002(5) -0.017(6)
C407 0.025(6) 0.047(6) 0.008(6) -0.009(5) 0.000(4) 0.006(5)
C408 0.046(7) 0.031(6) 0.019(6) -0.017(5) -0.002(6) 0.006(5)
C409 0.025(6) 0.023(5) 0.054(9) -0.001(5) 0.017(6) 0.002(4)
C410 0.023(6) 0.022(5) 0.055(9) 0.015(5) 0.006(6) 0.009(4)
C411 0.046(7) 0.050(7) 0.029(8) 0.024(6) 0.005(6) 0.011(6)
C412 0.031(6) 0.057(7) 0.014(6) 0.008(5) 0.004(5) -0.002(5)
C413 0.025(5) 0.042(6) 0.005(5) -0.003(4) -0.001(4) -0.008(5)
C414 0.020(5) 0.028(5) 0.016(6) 0.004(4) -0.010(4) -0.002(4)
C415 0.018(5) 0.028(5) 0.028(7) -0.002(5) 0.001(5) -0.002(4)
C416 0.016(5) 0.020(5) 0.020(6) 0.000(4) 0.001(4) 0.002(4)
C417 0.029(6) 0.047(7) 0.012(6) -0.001(5) 0.008(5) -0.001(5)
C418 0.035(6) 0.032(6) 0.014(6) 0.003(5) 0.004(5) -0.001(5)
C61 0.045(8) 0.043(8) 0.085(13) 0.020(8) 0.023(8) 0.014(6)
C62 0.045(8) 0.042(7) 0.058(10) 0.013(7) 0.021(7) 0.014(6)
C63 0.050(8) 0.051(8) 0.056(10) 0.024(7) 0.008(8) 0.005(6)
C64 0.054(9) 0.042(7) 0.049(10) 0.020(7) 0.022(7) 0.008(6)
C65 0.035(7) 0.035(7) 0.065(11) 0.009(7) 0.012(7) 0.008(5)
C66 0.062(9) 0.029(6) 0.063(11) -0.009(6) -0.002(8) 0.012(6)
C67 0.040(7) 0.028(6) 0.053(9) -0.006(6) 0.011(7) 0.003(5)

loop_
_atom_type_symbol
_atom_type_description
_atom_type_scat_dispersion_real
_atom_type_scat_dispersion_imag
_atom_type_scat_source
C C 0.0033 0.0016 'International Tables Vol C Tables 4.2.6.8 and 6.1.1.4'
H H 0.0000 0.0000 'International Tables Vol C Tables 4.2.6.8 and 6.1.1.4'
N N 0.0061 0.0033 'International Tables Vol C Tables 4.2.6.8 and 6.1.1.4'
O O 0.0106 0.0060 'International Tables Vol C Tables 4.2.6.8 and 6.1.1.4'
K K 0.2009 0.2494 'International Tables Vol C Tables 4.2.6.8 and 6.1.1.4'
Ni Ni 0.3393 1.1124 'International Tables Vol C Tables 4.2.6.8 and 6.1.1.4'
Bi Bi -4.1077 10.2566 'International Tables Vol C Tables 4.2.6.8 and 6.1.1.4'

loop_
_geom_angle_atom_site_label_1
_geom_angle_atom_site_label_2
_geom_angle_atom_site_label_3
_geom_angle
Ni1 Bi1 Ni3 106.46(4)
Ni1 Bi1 Ni4 105.74(4)
Ni3 Bi1 Ni4 51.65(4)
Ni1 Bi1 Bi3 56.54(3)
Ni3 Bi1 Bi3 90.33(3)
Ni4 Bi1 Bi3 54.77(3)
Ni1 Bi1 Bi2 56.42(3)
Ni3 Bi1 Bi2 55.48(3)
Ni4 Bi1 Bi2 89.85(3)
Bi3 Bi1 Bi2 82.326(16)
Ni3 Bi2 Ni1 104.64(4)
Ni3 Bi2 Ni2 106.00(4)
Ni1 Bi2 Ni2 50.55(4)
Ni3 Bi2 Bi4 57.25(3)
Ni1 Bi2 Bi4 89.35(3)
Ni2 Bi2 Bi4 55.15(3)
Ni3 Bi2 Bi1 55.20(3)
Ni1 Bi2 Bi1 54.68(3)
Ni2 Bi2 Bi1 88.95(3)
Bi4 Bi2 Bi1 81.946(16)
Ni4 Bi3 Ni2 105.92(4)
Ni4 Bi3 Ni1 104.76(4)
Ni2 Bi3 Ni1 50.63(4)
Ni4 Bi3 Bi4 56.84(3)
Ni2 Bi3 Bi4 54.94(3)
Ni1 Bi3 Bi4 88.72(3)
Ni4 Bi3 Bi1 55.59(3)
Ni2 Bi3 Bi1 89.21(3)
Ni1 Bi3 Bi1 54.65(3)
Bi4 Bi3 Bi1 81.541(15)
Ni2 Bi4 Ni4 105.18(4)
Ni2 Bi4 Ni3 106.05(4)
Ni4 Bi4 Ni3 50.53(4)
Ni2 Bi4 Bi2 57.00(3)
Ni4 Bi4 Bi2 89.88(3)
Ni3 Bi4 Bi2 55.46(3)
Ni2 Bi4 Bi3 56.36(3)
Ni4 Bi4 Bi3 54.60(3)
Ni3 Bi4 Bi3 89.44(3)
Bi2 Bi4 Bi3 83.286(18)
C1 Ni1 C3 107.6(4)
C1 Ni1 Ni2 158.1(3)
C3 Ni1 Ni2 51.1(3)
C1 Ni1 Bi1 93.4(3)
C3 Ni1 Bi1 158.7(3)
Ni2 Ni1 Bi1 108.28(5)
C1 Ni1 Bi2 123.0(3)
C3 Ni1 Bi2 101.0(3)
Ni2 Ni1 Bi2 64.73(4)
Bi1 Ni1 Bi2 68.90(3)
C1 Ni1 Bi3 129.6(3)
C3 Ni1 Bi3 94.4(3)
Ni2 Ni1 Bi3 64.29(4)
Bi1 Ni1 Bi3 68.80(3)
Bi2 Ni1 Bi3 94.84(4)
C2 Ni2 C3 107.3(4)
C2 Ni2 Ni1 158.2(3)
C3 Ni2 Ni1 50.9(3)
C2 Ni2 Bi4 94.1(3)
C3 Ni2 Bi4 158.2(3)
Ni1 Ni2 Bi4 107.68(5)
C2 Ni2 Bi3 125.9(4)
C3 Ni2 Bi3 94.9(3)
Ni1 Ni2 Bi3 65.08(4)
Bi4 Ni2 Bi3 68.70(3)
C2 Ni2 Bi2 126.2(3)
C3 Ni2 Bi2 100.9(3)
Ni1 Ni2 Bi2 64.72(4)
Bi4 Ni2 Bi2 67.85(3)
Bi3 Ni2 Bi2 95.24(4)
C5 Ni3 C6 104.6(5)
C5 Ni3 Ni4 153.5(4)
C6 Ni3 Ni4 50.0(3)
C5 Ni3 Bi1 124.3(3)
C6 Ni3 Bi1 102.1(3)
Ni4 Ni3 Bi1 64.31(4)
C5 Ni3 Bi2 98.6(4)
C6 Ni3 Bi2 155.8(3)
Ni4 Ni3 Bi2 107.60(5)
Bi1 Ni3 Bi2 69.32(3)
C5 Ni3 Bi4 132.3(3)
C6 Ni3 Bi4 91.6(3)
Ni4 Ni3 Bi4 64.43(4)
Bi1 Ni3 Bi4 94.26(4)
Bi2 Ni3 Bi4 67.29(3)
C4 Ni4 C6 108.3(5)
C4 Ni4 Ni3 157.7(4)
C6 Ni4 Ni3 50.6(3)
C4 Ni4 Bi3 92.8(4)
C6 Ni4 Bi3 158.0(3)
Ni3 Ni4 Bi3 109.04(5)
C4 Ni4 Bi1 122.7(3)
C6 Ni4 Bi1 102.4(3)
Ni3 Ni4 Bi1 64.04(4)
Bi3 Ni4 Bi1 69.64(3)
C4 Ni4 Bi4 130.2(4)
C6 Ni4 Bi4 92.4(3)
Ni3 Ni4 Bi4 65.04(4)
Bi3 Ni4 Bi4 68.55(3)
Bi1 Ni4 Bi4 94.44(4)
O1 C1 Ni1 178.3(10)
O2 C2 Ni2 179.0(10)
O3 C3 Ni1 141.3(8)
O3 C3 Ni2 140.7(8)
Ni1 C3 Ni2 78.0(4)
O4 C4 Ni4 176.8(10)
O5 C5 Ni3 175.9(10)
O6 C6 Ni4 141.4(9)
O6 C6 Ni3 139.2(9)
Ni4 C6 Ni3 79.3(4)
Ni1A Bi1A Ni3A 106.47(4)
Ni1A Bi1A Ni4A 105.92(4)
Ni3A Bi1A Ni4A 51.44(4)
Ni1A Bi1A Bi2A 56.87(3)
Ni3A Bi1A Bi2A 55.11(3)
Ni4A Bi1A Bi2A 89.70(3)
Ni1A Bi1A Bi3A 56.37(3)
Ni3A Bi1A Bi3A 90.19(3)
Ni4A Bi1A Bi3A 55.06(3)
Bi2A Bi1A Bi3A 82.341(16)
Ni3A Bi2A Ni2A 106.83(4)
Ni3A Bi2A Ni1A 104.55(4)
Ni2A Bi2A Ni1A 50.86(4)
Ni3A Bi2A Bi4A 57.40(3)
Ni2A Bi2A Bi4A 55.38(3)
Ni1A Bi2A Bi4A 88.86(3)
Ni3A Bi2A Bi1A 55.56(3)
Ni2A Bi2A Bi1A 89.65(3)
Ni1A Bi2A Bi1A 54.31(3)
Bi4A Bi2A Bi1A 81.923(15)
Ni4A Bi3A Ni1A 104.47(4)
Ni4A Bi3A Ni2A 105.39(4)
Ni1A Bi3A Ni2A 50.48(4)
Ni4A Bi3A Bi4A 56.66(3)
Ni1A Bi3A Bi4A 89.28(3)
Ni2A Bi3A Bi4A 55.10(3)
Ni4A Bi3A Bi1A 55.67(3)
Ni1A Bi3A Bi1A 54.16(3)
Ni2A Bi3A Bi1A 88.37(3)
Bi4A Bi3A Bi1A 81.780(15)
Ni2A Bi4A Ni4A 106.26(4)
Ni2A Bi4A Ni3A 104.98(4)
Ni4A Bi4A Ni3A 50.54(4)
Ni2A Bi4A Bi3A 57.28(3)
Ni4A Bi4A Bi3A 55.46(3)
Ni3A Bi4A Bi3A 89.76(3)
Ni2A Bi4A Bi2A 56.03(3)
Ni4A Bi4A Bi2A 89.65(3)
Ni3A Bi4A Bi2A 54.69(3)
Bi3A Bi4A Bi2A 83.301(17)
C1A Ni1A C3A 108.6(4)
C1A Ni1A Ni2A 159.0(3)
C3A Ni1A Ni2A 50.4(3)
C1A Ni1A Bi1A 92.2(3)
C3A Ni1A Bi1A 159.1(3)
Ni2A Ni1A Bi1A 108.75(5)
C1A Ni1A Bi3A 123.7(3)
C3A Ni1A Bi3A 96.4(3)
Ni2A Ni1A Bi3A 65.29(4)
Bi1A Ni1A Bi3A 69.47(3)
C1A Ni1A Bi2A 128.3(3)
C3A Ni1A Bi2A 98.3(3)
Ni2A Ni1A Bi2A 63.79(4)
Bi1A Ni1A Bi2A 68.82(3)
Bi3A Ni1A Bi2A 94.90(4)
C2A Ni2A C3A 107.0(4)
C2A Ni2A Ni1A 156.5(3)
C3A Ni2A Ni1A 50.5(3)
C2A Ni2A Bi4A 95.4(3)
C3A Ni2A Bi4A 157.5(3)
Ni1A Ni2A Bi4A 107.27(5)
C2A Ni2A Bi2A 120.2(3)
C3A Ni2A Bi2A 99.6(3)
Ni1A Ni2A Bi2A 65.35(4)
Bi4A Ni2A Bi2A 68.59(3)
C2A Ni2A Bi3A 132.7(4)
C3A Ni2A Bi3A 95.6(3)
Ni1A Ni2A Bi3A 64.23(4)
Bi4A Ni2A Bi3A 67.62(3)
Bi2A Ni2A Bi3A 95.15(4)
C5A Ni3A C6A 106.8(4)
C5A Ni3A Ni4A 156.4(3)
C6A Ni3A Ni4A 50.7(3)
C5A Ni3A Bi2A 94.7(3)
C6A Ni3A Bi2A 158.4(3)
Ni4A Ni3A Bi2A 108.23(5)
C5A Ni3A Bi1A 120.9(3)
C6A Ni3A Bi1A 100.4(3)
Ni4A Ni3A Bi1A 64.76(4)
Bi2A Ni3A Bi1A 69.33(3)
C5A Ni3A Bi4A 133.2(3)
C6A Ni3A Bi4A 94.9(3)
Ni4A Ni3A Bi4A 64.02(4)
Bi2A Ni3A Bi4A 67.91(3)
Bi1A Ni3A Bi4A 94.14(4)
C4A Ni4A C6A 106.6(5)
C4A Ni4A Ni3A 156.9(3)
C6A Ni4A Ni3A 50.6(3)
C4A Ni4A Bi3A 94.6(3)
C6A Ni4A Bi3A 158.6(3)
Ni3A Ni4A Bi3A 108.39(5)
C4A Ni4A Bi1A 125.6(3)
C6A Ni4A Bi1A 99.5(3)
Ni3A Ni4A Bi1A 63.80(4)
Bi3A Ni4A Bi1A 69.27(3)
C4A Ni4A Bi4A 128.2(3)
C6A Ni4A Bi4A 95.9(3)
Ni3A Ni4A Bi4A 65.44(4)
Bi3A Ni4A Bi4A 67.88(3)
Bi1A Ni4A Bi4A 94.39(4)
O1A C1A Ni1A 176.4(8)
O2A C2A Ni2A 174.7(10)
O3A C3A Ni2A 140.4(8)
O3A C3A Ni1A 140.4(8)
Ni2A C3A Ni1A 79.1(4)
O4A C4A Ni4A 179.6(11)
O5A C5A Ni3A 175.2(10)
O6A C6A Ni3A 139.7(9)
O6A C6A Ni4A 141.6(9)
Ni3A C6A Ni4A 78.7(4)
O13 K1 O11 99.7(2)
O13 K1 O12 119.3(2)
O11 K1 O12 59.64(19)
O13 K1 O14 58.8(2)
O11 K1 O14 139.5(2)
O12 K1 O14 99.0(2)
O13 K1 O15 97.1(2)
O11 K1 O15 98.4(2)
O12 K1 O15 139.0(2)
O14 K1 O15 116.9(2)
O13 K1 O16 136.0(2)
O11 K1 O16 118.8(2)
O12 K1 O16 99.3(2)
O14 K1 O16 97.2(2)
O15 K1 O16 59.0(2)
O13 K1 N11 60.7(2)
O11 K1 N11 61.5(2)
O12 K1 N11 119.9(2)
O14 K1 N11 118.3(2)
O15 K1 N11 60.6(2)
O16 K1 N11 118.7(2)
O13 K1 N12 118.6(2)
O11 K1 N12 120.0(2)
O12 K1 N12 61.6(2)
O14 K1 N12 60.7(2)
O15 K1 N12 118.5(2)
O16 K1 N12 60.7(2)
N11 K1 N12 178.5(3)
C113 N11 C107 110.9(9)
C113 N11 C101 109.5(8)
C107 N11 C101 110.4(9)
C113 N11 K1 109.3(6)
C107 N11 K1 107.9(6)
C101 N11 K1 108.8(6)
C112 N12 C106 110.2(8)
C112 N12 C118 110.2(8)
C106 N12 C118 109.2(8)
C112 N12 K1 109.6(6)
C106 N12 K1 107.4(6)
C118 N12 K1 110.3(6)
C103 O11 C102 109.6(7)
C103 O11 K1 115.7(5)
C102 O11 K1 117.6(6)
C104 O12 C105 112.0(8)
C104 O12 K1 115.1(5)
C105 O12 K1 115.2(6)
C108 O13 C109 112.1(8)
C108 O13 K1 118.4(6)
C109 O13 K1 117.1(6)
C111 O14 C110 109.9(7)
C111 O14 K1 115.8(6)
C110 O14 K1 114.6(6)
C114 O15 C115 111.7(8)
C114 O15 K1 118.4(6)
C115 O15 K1 116.2(6)
C116 O16 C117 111.3(8)
C116 O16 K1 114.8(6)
C117 O16 K1 117.0(6)
N11 C101 C102 114.4(9)
N11 C101 H10A 108.7
C102 C101 H10A 108.7
N11 C101 H10B 108.7
C102 C101 H10B 108.7
H10A C101 H10B 107.6
O11 C102 C101 108.5(9)
O11 C102 H10C 110.0
C101 C102 H10C 110.0
O11 C102 H10D 110.0
C101 C102 H10D 110.0
H10C C102 H10D 108.4
O11 C103 C104 108.2(8)
O11 C103 H10E 110.1
C104 C103 H10E 110.1
O11 C103 H10F 110.1
C104 C103 H10F 110.1
H10E C103 H10F 108.4
O12 C104 C103 111.0(9)
O12 C104 H10G 109.4
C103 C104 H10G 109.4
O12 C104 H10H 109.4
C103 C104 H10H 109.4
H10G C104 H10H 108.0
O12 C105 C106 108.9(9)
O12 C105 H10I 109.9
C106 C105 H10I 109.9
O12 C105 H10J 109.9
C106 C105 H10J 109.9
H10I C105 H10J 108.3
N12 C106 C105 115.7(9)
N12 C106 H10K 108.3
C105 C106 H10K 108.3
N12 C106 H10L 108.3
C105 C106 H10L 108.3
H10K C106 H10L 107.4
N11 C107 C108 115.2(9)
N11 C107 H10M 108.5
C108 C107 H10M 108.5
N11 C107 H10N 108.5
C108 C107 H10N 108.5
H10M C107 H10N 107.5
O13 C108 C107 109.7(9)
O13 C108 H10O 109.7
C107 C108 H10O 109.7
O13 C108 H10P 109.7
C107 C108 H10P 109.7
H10O C108 H10P 108.2
O13 C109 C110 108.6(10)
O13 C109 H10Q 110.0
C110 C109 H10Q 110.0
O13 C109 H10R 110.0
C110 C109 H10R 110.0
H10Q C109 H10R 108.3
O14 C110 C109 108.5(8)
O14 C110 H11A 110.0
C109 C110 H11A 110.0
O14 C110 H11B 110.0
C109 C110 H11B 110.0
H11A C110 H11B 108.4
O14 C111 C112 109.1(8)
O14 C111 H11C 109.9
C112 C111 H11C 109.9
O14 C111 H11D 109.9
C112 C111 H11D 109.9
H11C C111 H11D 108.3
N12 C112 C111 115.0(9)
N12 C112 H11E 108.5
C111 C112 H11E 108.5
N12 C112 H11F 108.5
C111 C112 H11F 108.5
H11E C112 H11F 107.5
N11 C113 C114 115.9(9)
N11 C113 H11G 108.3
C114 C113 H11G 108.3
N11 C113 H11H 108.3
C114 C113 H11H 108.3
H11G C113 H11H 107.4
O15 C114 C113 109.5(8)
O15 C114 H11I 109.8
C113 C114 H11I 109.8
O15 C114 H11J 109.8
C113 C114 H11J 109.8
H11I C114 H11J 108.2
O15 C115 C116 108.7(9)
O15 C115 H11K 110.0
C116 C115 H11K 110.0
O15 C115 H11L 110.0
C116 C115 H11L 110.0
H11K C115 H11L 108.3
O16 C116 C115 110.3(10)
O16 C116 H11M 109.6
C115 C116 H11M 109.6
O16 C116 H11N 109.6
C115 C116 H11N 109.6
H11M C116 H11N 108.1
O16 C117 C118 108.6(9)
O16 C117 H11O 110.0
C118 C117 H11O 110.0
O16 C117 H11P 110.0
C118 C117 H11P 110.0
H11O C117 H11P 108.4
N12 C118 C117 113.8(9)
N12 C118 H11Q 108.8
C117 C118 H11Q 108.8
N12 C118 H11R 108.8
C117 C118 H11R 108.8
H11Q C118 H11R 107.7
O26 K2 O24 88.6(2)
O26 K2 O23 113.6(2)
O24 K2 O23 60.7(2)
O26 K2 O21 134.3(2)
O24 K2 O21 133.1(2)
O23 K2 O21 104.8(2)
O26 K2 O22 96.0(2)
O24 K2 O22 106.4(2)
O23 K2 O22 146.2(2)
O21 K2 O22 59.2(2)
O26 K2 O25 60.2(2)
O24 K2 O25 124.7(2)
O23 K2 O25 89.7(2)
O21 K2 O25 97.4(2)
O22 K2 O25 120.2(2)
O26 K2 N21 120.2(2)
O24 K2 N21 120.2(2)
O23 K2 N21 59.9(2)
O21 K2 N21 60.6(2)
O22 K2 N21 119.2(2)
O25 K2 N21 60.4(2)
O26 K2 N22 59.8(2)
O24 K2 N22 60.4(2)
O23 K2 N22 120.8(2)
O21 K2 N22 118.9(2)
O22 K2 N22 60.2(2)
O25 K2 N22 119.5(2)
N21 K2 N22 179.3(3)
C201 N21 C213 113.1(9)
C201 N21 C207 109.1(8)
C213 N21 C207 109.5(9)
C201 N21 K2 107.5(6)
C213 N21 K2 108.0(6)
C207 N21 K2 109.6(6)
C206 N22 C212 110.0(8)
C206 N22 C218 109.3(8)
C212 N22 C218 111.1(8)
C206 N22 K2 109.8(6)
C212 N22 K2 106.6(6)
C218 N22 K2 110.0(6)
C203 O21 C202 111.7(8)
C203 O21 K2 114.6(6)
C202 O21 K2 119.7(6)
C204 O22 C205 111.0(8)
C204 O22 K2 117.7(6)
C205 O22 K2 111.2(5)
C209 O23 C208 113.0(8)
C209 O23 K2 116.5(6)
C208 O23 K2 116.7(6)
C211 O24 C210 111.5(8)
C211 O24 K2 121.4(5)
C210 O24 K2 111.3(6)
C215 O25 C214 112.1(9)
C215 O25 K2 107.4(6)
C214 O25 K2 117.0(6)
C217 O26 C216 110.5(8)
C217 O26 K2 117.9(6)
C216 O26 K2 120.7(7)
N21 C201 C202 115.0(10)
N21 C201 H20A 108.5
C202 C201 H20A 108.5
N21 C201 H20B 108.5
C202 C201 H20B 108.5
H20A C201 H20B 107.5
O21 C202 C201 108.8(9)
O21 C202 H20C 109.9
C201 C202 H20C 109.9
O21 C202 H20D 109.9
C201 C202 H20D 109.9
H20C C202 H20D 108.3
O21 C203 C204 111.4(8)
O21 C203 H20E 109.3
C204 C203 H20E 109.3
O21 C203 H20F 109.3
C204 C203 H20F 109.3
H20E C203 H20F 108.0
O22 C204 C203 108.6(9)
O22 C204 H20G 110.0
C203 C204 H20G 110.0
O22 C204 H20H 110.0
C203 C204 H20H 110.0
H20G C204 H20H 108.4
O22 C205 C206 109.0(8)
O22 C205 H20I 109.9
C206 C205 H20I 109.9
O22 C205 H20J 109.9
C206 C205 H20J 109.9
H20I C205 H20J 108.3
N22 C206 C205 114.0(9)
N22 C206 H20K 108.7
C205 C206 H20K 108.7
N22 C206 H20L 108.7
C205 C206 H20L 108.7
H20K C206 H20L 107.6
C208 C207 N21 114.6(9)
C208 C207 H20M 108.6
N21 C207 H20M 108.6
C208 C207 H20N 108.6
N21 C207 H20N 108.6
H20M C207 H20N 107.6
O23 C208 C207 107.0(9)
O23 C208 H20O 110.3
C207 C208 H20O 110.3
O23 C208 H20P 110.3
C207 C208 H20P 110.3
H20O C208 H20P 108.6
O23 C209 C210 108.7(8)
O23 C209 H20Q 109.9
C210 C209 H20Q 109.9
O23 C209 H20R 109.9
C210 C209 H20R 109.9
H20Q C209 H20R 108.3
O24 C210 C209 108.2(8)
O24 C210 H21A 110.1
C209 C210 H21A 110.1
O24 C210 H21B 110.1
C209 C210 H21B 110.1
H21A C210 H21B 108.4
O24 C211 C212 108.4(8)
O24 C211 H21C 110.0
C212 C211 H21C 110.0
O24 C211 H21D 110.0
C212 C211 H21D 110.0
H21C C211 H21D 108.4
N22 C212 C211 114.6(9)
N22 C212 H21E 108.6
C211 C212 H21E 108.6
N22 C212 H21F 108.6
C211 C212 H21F 108.6
H21E C212 H21F 107.6
C214 C213 N21 114.9(9)
C214 C213 H21G 108.5
N21 C213 H21G 108.5
C214 C213 H21H 108.5
N21 C213 H21H 108.5
H21G C213 H21H 107.5
O25 C214 C213 110.6(9)
O25 C214 H21I 109.5
C213 C214 H21I 109.5
O25 C214 H21J 109.5
C213 C214 H21J 109.5
H21I C214 H21J 108.1
O25 C215 C216 109.9(9)
O25 C215 H21K 109.7
C216 C215 H21K 109.7
O25 C215 H21L 109.7
C216 C215 H21L 109.7
H21K C215 H21L 108.2
O26 C216 C215 107.3(9)
O26 C216 H21M 110.3
C215 C216 H21M 110.3
O26 C216 H21N 110.3
C215 C216 H21N 110.3
H21M C216 H21N 108.5
O26 C217 C218 108.5(8)
O26 C217 H21O 110.0
C218 C217 H21O 110.0
O26 C217 H21P 110.0
C218 C217 H21P 110.0
H21O C217 H21P 108.4
N22 C218 C217 112.1(9)
N22 C218 H21Q 109.2
C217 C218 H21Q 109.2
N22 C218 H21R 109.2
C217 C218 H21R 109.2
H21Q C218 H21R 107.9
O32 K3 O35 143.0(2)
O32 K3 O34 107.1(2)
O35 K3 O34 104.56(19)
O32 K3 O31 59.7(2)
O35 K3 O31 100.6(2)
O34 K3 O31 147.41(19)
O32 K3 O36 99.52(19)
O35 K3 O36 59.76(19)
O34 K3 O36 93.37(19)
O31 K3 O36 117.31(19)
O32 K3 N31 119.2(2)
O35 K3 N31 63.2(2)
O34 K3 N31 112.4(2)
O31 K3 N31 62.0(2)
O36 K3 N31 121.5(2)
O32 K3 O33 102.26(19)
O35 K3 O33 109.3(2)
O34 K3 O33 61.8(2)
O31 K3 O33 90.52(19)
O36 K3 O33 150.85(19)
N31 K3 O33 62.3(2)
O32 K3 N32 63.0(2)
O35 K3 N32 118.4(2)
O34 K3 N32 62.4(2)
O31 K3 N32 121.4(2)
O36 K3 N32 61.4(2)
N31 K3 N32 174.7(2)
O33 K3 N32 112.8(2)
O32 K3 C311 84.8(2)
O35 K3 C311 123.2(2)
O34 K3 C311 22.8(2)
O31 K3 C311 135.8(2)
O36 K3 C311 92.2(2)
N31 K3 C311 130.5(2)
O33 K3 C311 70.9(2)
N32 K3 C311 44.2(2)
C313 N31 C307 109.1(8)
C313 N31 C301 111.1(8)
C307 N31 C301 111.0(8)
C313 N31 K3 106.4(6)
C307 N31 K3 111.6(6)
C301 N31 K3 107.7(6)
C306 N32 C312 110.6(7)
C306 N32 C318 109.7(7)
C312 N32 C318 109.9(7)
C306 N32 K3 106.8(6)
C312 N32 K3 109.1(5)
C318 N32 K3 110.6(6)
C303 O31 C302 110.7(7)
C303 O31 K3 114.2(6)
C302 O31 K3 118.3(5)
C305 O32 C304 110.8(7)
C305 O32 K3 114.3(5)
C304 O32 K3 120.0(6)
C309 O33 C308 112.9(7)
C309 O33 K3 113.3(5)
C308 O33 K3 110.7(5)
C311 O34 C310 114.4(7)
C311 O34 K3 107.6(5)
C310 O34 K3 113.6(6)
C314 O35 C315 112.2(7)
C314 O35 K3 117.7(5)
C315 O35 K3 114.4(5)
C316 O36 C317 111.5(7)
C316 O36 K3 117.2(5)
C317 O36 K3 114.4(5)
N31 C301 C302 113.4(9)
N31 C301 H30A 108.9
C302 C301 H30A 108.9
N31 C301 H30B 108.9
C302 C301 H30B 108.9
H30A C301 H30B 107.7
O31 C302 C301 109.0(8)
O31 C302 H30C 109.9
C301 C302 H30C 109.9
O31 C302 H30D 109.9
C301 C302 H30D 109.9
H30C C302 H30D 108.3
O31 C303 C304 110.4(7)
O31 C303 H30E 109.6
C304 C303 H30E 109.6
O31 C303 H30F 109.6
C304 C303 H30F 109.6
H30E C303 H30F 108.1
O32 C304 C303 107.7(8)
O32 C304 H30G 110.2
C303 C304 H30G 110.2
O32 C304 H30H 110.2
C303 C304 H30H 110.2
H30G C304 H30H 108.5
O32 C305 C306 109.2(8)
O32 C305 H30I 109.8
C306 C305 H30I 109.8
O32 C305 H30J 109.8
C306 C305 H30J 109.8
H30I C305 H30J 108.3
N32 C306 C305 115.3(8)
N32 C306 H30K 108.4
C305 C306 H30K 108.4
N32 C306 H30L 108.4
C305 C306 H30L 108.4
H30K C306 H30L 107.5
N31 C307 C308 113.6(8)
N31 C307 H30M 108.8
C308 C307 H30M 108.9
N31 C307 H30N 108.8
C308 C307 H30N 108.8
H30M C307 H30N 107.7
O33 C308 C307 109.1(8)
O33 C308 H30O 109.9
C307 C308 H30O 109.9
O33 C308 H30P 109.9
C307 C308 H30P 109.9
H30O C308 H30P 108.3
O33 C309 C310 111.6(8)
O33 C309 H30Q 109.3
C310 C309 H30Q 109.3
O33 C309 H30R 109.3
C310 C309 H30R 109.3
H30Q C309 H30R 108.0
O34 C310 C309 112.3(8)
O34 C310 H31A 109.1
C309 C310 H31A 109.1
O34 C310 H31B 109.1
C309 C310 H31B 109.1
H31A C310 H31B 107.9
O34 C311 C312 108.9(8)
O34 C311 K3 49.6(4)
C312 C311 K3 84.7(5)
O34 C311 H31C 109.9
C312 C311 H31C 109.9
K3 C311 H31C 158.9
O34 C311 H31D 109.9
C312 C311 H31D 109.9
K3 C311 H31D 79.2
H31C C311 H31D 108.3
N32 C312 C311 113.2(8)
N32 C312 H31E 108.9
C311 C312 H31E 108.9
N32 C312 H31F 108.9
C311 C312 H31F 108.9
H31E C312 H31F 107.8
N31 C313 C314 114.7(8)
N31 C313 H31G 108.6
C314 C313 H31G 108.6
N31 C313 H31H 108.6
C314 C313 H31H 108.6
H31G C313 H31H 107.6
O35 C314 C313 110.8(8)
O35 C314 H31I 109.5
C313 C314 H31I 109.5
O35 C314 H31J 109.5
C313 C314 H31J 109.5
H31I C314 H31J 108.1
O35 C315 C316 110.0(8)
O35 C315 H31K 109.7
C316 C315 H31K 109.7
O35 C315 H31L 109.7
C316 C315 H31L 109.7
H31K C315 H31L 108.2
O36 C316 C315 110.4(7)
O36 C316 H31M 109.6
C315 C316 H31M 109.6
O36 C316 H31N 109.6
C315 C316 H31N 109.6
H31M C316 H31N 108.1
O36 C317 C318 109.4(7)
O36 C317 H31O 109.8
C318 C317 H31O 109.8
O36 C317 H31P 109.8
C318 C317 H31P 109.8
H31O C317 H31P 108.2
N32 C318 C317 113.3(8)
N32 C318 H31Q 108.9
C317 C318 H31Q 108.9
N32 C318 H31R 108.9
C317 C318 H31R 108.9
H31Q C318 H31R 107.7
O44 K4 O46 97.9(2)
O44 K4 O41 140.7(2)
O46 K4 O41 116.4(2)
O44 K4 O42 101.2(2)
O46 K4 O42 95.6(2)
O41 K4 O42 59.0(2)
O44 K4 O45 116.6(2)
O46 K4 O45 59.9(2)
O41 K4 O45 97.8(2)
O42 K4 O45 136.4(2)
O44 K4 O43 59.2(2)
O46 K4 O43 137.7(2)
O41 K4 O43 100.5(2)
O42 K4 O43 122.1(2)
O45 K4 O43 96.7(2)
O44 K4 N42 61.4(2)
O46 K4 N42 60.6(2)
O41 K4 N42 118.6(2)
O42 K4 N42 60.5(2)
O45 K4 N42 119.2(2)
O43 K4 N42 119.5(2)
O44 K4 N41 118.1(2)
O46 K4 N41 120.1(2)
O41 K4 N41 61.4(2)
O42 K4 N41 119.4(2)
O45 K4 N41 61.4(2)
O43 K4 N41 59.9(2)
N42 K4 N41 179.3(2)
C407 N41 C401 110.2(8)
C407 N41 C413 109.5(8)
C401 N41 C413 110.5(8)
C407 N41 K4 109.7(6)
C401 N41 K4 108.3(6)
C413 N41 K4 108.6(6)
C412 N42 C406 111.0(9)
C412 N42 C418 109.0(8)
C406 N42 C418 109.0(9)
C412 N42 K4 108.6(6)
C406 N42 K4 109.7(6)
C418 N42 K4 109.6(6)
C403 O41 C402 111.8(8)
C403 O41 K4 117.7(6)
C402 O41 K4 116.3(6)
C404 O42 C405 110.1(8)
C404 O42 K4 114.0(6)
C405 O42 K4 118.0(6)
C408 O43 C409 112.7(8)
C408 O43 K4 117.1(6)
C409 O43 K4 112.1(6)
C410 O44 C411 109.5(8)
C410 O44 K4 120.7(6)
C411 O44 K4 117.2(6)
C415 O45 C414 111.2(7)
C415 O45 K4 112.4(6)
C414 O45 K4 115.1(5)
C416 O46 C417 110.3(7)
C416 O46 K4 117.6(5)
C417 O46 K4 119.4(6)
N41 C401 C402 114.4(9)
N41 C401 H40A 108.7
C402 C401 H40A 108.7
N41 C401 H40B 108.7
C402 C401 H40B 108.7
H40A C401 H40B 107.6
O41 C402 C401 109.9(8)
O41 C402 H40C 109.7
C401 C402 H40C 109.7
O41 C402 H40D 109.7
C401 C402 H40D 109.7
H40C C402 H40D 108.2
O41 C403 C404 108.8(8)
O41 C403 H40E 109.9
C404 C403 H40E 109.9
O41 C403 H40F 109.9
C404 C403 H40F 109.9
H40E C403 H40F 108.3
O42 C404 C403 108.6(8)
O42 C404 H40G 110.0
C403 C404 H40G 110.0
O42 C404 H40H 110.0
C403 C404 H40H 110.0
H40G C404 H40H 108.3
O42 C405 C406 108.9(10)
O42 C405 H40I 109.9
C406 C405 H40I 109.9
O42 C405 H40J 109.9
C406 C405 H40J 109.9
H40I C405 H40J 108.3
N42 C406 C405 114.1(10)
N42 C406 H40K 108.7
C405 C406 H40K 108.7
N42 C406 H40L 108.7
C405 C406 H40L 108.7
H40K C406 H40L 107.6
N41 C407 C408 115.1(9)
N41 C407 H40M 108.5
C408 C407 H40M 108.5
N41 C407 H40N 108.5
C408 C407 H40N 108.5
H40M C407 H40N 107.5
O43 C408 C407 110.5(8)
O43 C408 H40O 109.5
C407 C408 H40O 109.6
O43 C408 H40P 109.6
C407 C408 H40P 109.6
H40O C408 H40P 108.1
O43 C409 C410 110.3(9)
O43 C409 H40Q 109.6
C410 C409 H40Q 109.6
O43 C409 H40R 109.6
C410 C409 H40R 109.6
H40Q C409 H40R 108.1
O44 C410 C409 109.2(8)
O44 C410 H41A 109.8
C409 C410 H41A 109.8
O44 C410 H41B 109.8
C409 C410 H41B 109.8
H41A C410 H41B 108.3
O44 C411 C412 109.3(9)
O44 C411 H41C 109.8
C412 C411 H41C 109.8
O44 C411 H41D 109.8
C412 C411 H41D 109.8
H41C C411 H41D 108.3
N42 C412 C411 113.7(9)
N42 C412 H41E 108.8
C411 C412 H41E 108.8
N42 C412 H41F 108.8
C411 C412 H41F 108.8
H41E C412 H41F 107.7
N41 C413 C414 113.8(8)
N41 C413 H41G 108.8
C414 C413 H41G 108.8
N41 C413 H41H 108.8
C414 C413 H41H 108.8
H41G C413 H41H 107.7
O45 C414 C413 110.6(8)
O45 C414 H41I 109.5
C413 C414 H41I 109.5
O45 C414 H41J 109.5
C413 C414 H41J 109.5
H41I C414 H41J 108.1
O45 C415 C416 110.6(8)
O45 C415 H41K 109.5
C416 C415 H41K 109.5
O45 C415 H41L 109.5
C416 C415 H41L 109.5
H41K C415 H41L 108.1
O46 C416 C415 110.7(8)
O46 C416 H41M 109.5
C415 C416 H41M 109.5
O46 C416 H41N 109.5
C415 C416 H41N 109.5
H41M C416 H41N 108.1
O46 C417 C418 108.9(8)
O46 C417 H41O 109.9
C418 C417 H41O 109.9
O46 C417 H41P 109.9
C418 C417 H41P 109.9
H41O C417 H41P 108.3
N42 C418 C417 114.1(9)
N42 C418 H41Q 108.7
C417 C418 H41Q 108.7
N42 C418 H41R 108.7
C417 C418 H41R 108.7
H41Q C418 H41R 107.6
C62 C61 H61A 109.5
C62 C61 H61B 109.5
H61A C61 H61B 109.5
C62 C61 H61C 109.5
H61A C61 H61C 109.5
H61B C61 H61C 109.5
C67 C62 C63 114.9(13)
C67 C62 C61 123.6(13)
C63 C62 C61 121.5(15)
C64 C63 C62 122.5(16)
C64 C63 H63 118.7
C62 C63 H63 118.7
C65 C64 C63 121.0(14)
C65 C64 H64 119.5
C63 C64 H64 119.5
C64 C65 C66 118.6(13)
C64 C65 H65 120.7
C66 C65 H65 120.7
C67 C66 C65 117.5(14)
C67 C66 H66 121.2
C65 C66 H66 121.2
C62 C67 C66 125.4(14)
C62 C67 H67 117.3
C66 C67 H67 117.3

loop_
_geom_bond_atom_site_label_1
_geom_bond_atom_site_label_2
_geom_bond_distance
Bi1 Ni1 2.7242(13)
Bi1 Ni3 2.7339(13)
Bi1 Ni4 2.7401(13)
Bi1 Bi3 3.1140(6)
Bi1 Bi2 3.1147(6)
Bi2 Ni3 2.7429(13)
Bi2 Ni1 2.7813(13)
Bi2 Ni2 2.7816(13)
Bi2 Bi4 3.0717(6)
Bi3 Ni4 2.7133(13)
Bi3 Ni2 2.7683(13)
Bi3 Ni1 2.7865(14)
Bi3 Bi4 3.0979(6)
Bi4 Ni2 2.7218(13)
Bi4 Ni4 2.7865(13)
Bi4 Ni3 2.8006(13)
Ni1 C1 1.753(12)
Ni1 C3 1.885(10)
Ni1 Ni2 2.3751(17)
Ni2 C2 1.748(11)
Ni2 C3 1.888(10)
Ni3 C5 1.744(11)
Ni3 C6 1.876(11)
Ni3 Ni4 2.3845(19)
Ni4 C4 1.750(11)
Ni4 C6 1.859(11)
C1 O1 1.140(13)
C2 O2 1.137(12)
C3 O3 1.170(12)
C4 O4 1.142(13)
C5 O5 1.153(13)
C6 O6 1.196(12)
Bi1A Ni1A 2.7012(12)
Bi1A Ni3A 2.7331(13)
Bi1A Ni4A 2.7552(13)
Bi1A Bi2A 3.1010(6)
Bi1A Bi3A 3.1204(6)
Bi2A Ni3A 2.7185(12)
Bi2A Ni2A 2.7494(13)
Bi2A Ni1A 2.7851(13)
Bi2A Bi4A 3.0867(6)
Bi3A Ni4A 2.7350(13)
Bi3A Ni1A 2.7743(13)
Bi3A Ni2A 2.7986(13)
Bi3A Bi4A 3.0759(6)
Bi4A Ni2A 2.7284(12)
Bi4A Ni4A 2.7736(12)
Bi4A Ni3A 2.8063(13)
Ni1A C1A 1.746(9)
Ni1A C3A 1.866(10)
Ni1A Ni2A 2.3766(17)
Ni2A C2A 1.738(11)
Ni2A C3A 1.866(10)
Ni3A C5A 1.749(11)
Ni3A C6A 1.877(10)
Ni3A Ni4A 2.3819(18)
Ni4A C4A 1.752(11)
Ni4A C6A 1.880(10)
C1A O1A 1.157(11)
C2A O2A 1.154(12)
C3A O3A 1.194(11)
C4A O4A 1.148(13)
C5A O5A 1.150(13)
C6A O6A 1.188(11)
K1 O13 2.836(7)
K1 O11 2.840(7)
K1 O12 2.842(8)
K1 O14 2.847(7)
K1 O15 2.857(7)
K1 O16 2.873(7)
K1 N11 2.966(8)
K1 N12 2.968(8)
N11 C113 1.471(13)
N11 C107 1.474(14)
N11 C101 1.487(14)
N12 C112 1.454(14)
N12 C106 1.474(14)
N12 C118 1.482(13)
O11 C103 1.420(12)
O11 C102 1.441(12)
O12 C104 1.412(12)
O12 C105 1.424(12)
O13 C108 1.413(12)
O13 C109 1.415(14)
O14 C111 1.425(12)
O14 C110 1.444(12)
O15 C114 1.418(12)
O15 C115 1.421(13)
O16 C116 1.415(13)
O16 C117 1.446(13)
C101 C102 1.530(15)
C101 H10A 0.9900
C101 H10B 0.9900
C102 H10C 0.9900
C102 H10D 0.9900
C103 C104 1.506(14)
C103 H10E 0.9900
C103 H10F 0.9900
C104 H10G 0.9900
C104 H10H 0.9900
C105 C106 1.484(15)
C105 H10I 0.9900
C105 H10J 0.9900
C106 H10K 0.9900
C106 H10L 0.9900
C107 C108 1.478(17)
C107 H10M 0.9900
C107 H10N 0.9900
C108 H10O 0.9900
C108 H10P 0.9900
C109 C110 1.474(15)
C109 H10Q 0.9900
C109 H10R 0.9900
C110 H11A 0.9900
C110 H11B 0.9900
C111 C112 1.494(15)
C111 H11C 0.9900
C111 H11D 0.9900
C112 H11E 0.9900
C112 H11F 0.9900
C113 C114 1.492(16)
C113 H11G 0.9900
C113 H11H 0.9900
C114 H11I 0.9900
C114 H11J 0.9900
C115 C116 1.494(17)
C115 H11K 0.9900
C115 H11L 0.9900
C116 H11M 0.9900
C116 H11N 0.9900
C117 C118 1.514(15)
C117 H11O 0.9900
C117 H11P 0.9900
C118 H11Q 0.9900
C118 H11R 0.9900
K2 O26 2.739(7)
K2 O24 2.778(7)
K2 O23 2.792(7)
K2 O21 2.833(7)
K2 O22 2.855(7)
K2 O25 2.867(7)
K2 N21 3.011(9)
K2 N22 3.035(9)
N21 C201 1.466(14)
N21 C213 1.488(14)
N21 C207 1.497(13)
N22 C206 1.449(13)
N22 C212 1.461(12)
N22 C218 1.484(12)
O21 C203 1.413(13)
O21 C202 1.429(14)
O22 C204 1.426(12)
O22 C205 1.434(13)
O23 C209 1.421(12)
O23 C208 1.441(14)
O24 C211 1.429(13)
O24 C210 1.440(13)
O25 C215 1.410(13)
O25 C214 1.431(14)
O26 C217 1.415(14)
O26 C216 1.429(13)
C201 C202 1.515(16)
C201 H20A 0.9900
C201 H20B 0.9900
C202 H20C 0.9900
C202 H20D 0.9900
C203 C204 1.496(17)
C203 H20E 0.9900
C203 H20F 0.9900
C204 H20G 0.9900
C204 H20H 0.9900
C205 C206 1.497(14)
C205 H20I 0.9900
C205 H20J 0.9900
C206 H20K 0.9900
C206 H20L 0.9900
C207 C208 1.474(16)
C207 H20M 0.9900
C207 H20N 0.9900
C208 H20O 0.9900
C208 H20P 0.9900
C209 C210 1.494(15)
C209 H20Q 0.9900
C209 H20R 0.9900
C210 H21A 0.9900
C210 H21B 0.9900
C211 C212 1.515(15)
C211 H21C 0.9900
C211 H21D 0.9900
C212 H21E 0.9900
C212 H21F 0.9900
C213 C214 1.459(17)
C213 H21G 0.9900
C213 H21H 0.9900
C214 H21I 0.9900
C214 H21J 0.9900
C215 C216 1.522(18)
C215 H21K 0.9900
C215 H21L 0.9900
C216 H21M 0.9900
C216 H21N 0.9900
C217 C218 1.518(14)
C217 H21O 0.9900
C217 H21P 0.9900
C218 H21Q 0.9900
C218 H21R 0.9900
K3 O32 2.755(6)
K3 O35 2.770(6)
K3 O34 2.803(7)
K3 O31 2.812(7)
K3 O36 2.841(7)
K3 N31 2.875(9)
K3 O33 2.879(7)
K3 N32 2.937(8)
K3 C311 3.509(10)
N31 C313 1.478(12)
N31 C307 1.480(12)
N31 C301 1.485(13)
N32 C306 1.463(12)
N32 C312 1.469(12)
N32 C318 1.477(12)
O31 C303 1.413(11)
O31 C302 1.438(12)
O32 C305 1.430(12)
O32 C304 1.441(11)
O33 C309 1.436(12)
O33 C308 1.443(12)
O34 C311 1.428(12)
O34 C310 1.433(11)
O35 C314 1.427(12)
O35 C315 1.435(11)
O36 C316 1.422(11)
O36 C317 1.432(12)
C301 C302 1.506(14)
C301 H30A 0.9900
C301 H30B 0.9900
C302 H30C 0.9900
C302 H30D 0.9900
C303 C304 1.499(15)
C303 H30E 0.9900
C303 H30F 0.9900
C304 H30G 0.9900
C304 H30H 0.9900
C305 C306 1.496(14)
C305 H30I 0.9900
C305 H30J 0.9900
C306 H30K 0.9900
C306 H30L 0.9900
C307 C308 1.509(14)
C307 H30M 0.9900
C307 H30N 0.9900
C308 H30O 0.9900
C308 H30P 0.9900
C309 C310 1.510(14)
C309 H30Q 0.9900
C309 H30R 0.9900
C310 H31A 0.9900
C310 H31B 0.9900
C311 C312 1.505(14)
C311 H31C 0.9900
C311 H31D 0.9900
C312 H31E 0.9900
C312 H31F 0.9900
C313 C314 1.503(14)
C313 H31G 0.9900
C313 H31H 0.9900
C314 H31I 0.9900
C314 H31J 0.9900
C315 C316 1.480(14)
C315 H31K 0.9900
C315 H31L 0.9900
C316 H31M 0.9900
C316 H31N 0.9900
C317 C318 1.507(13)
C317 H31O 0.9900
C317 H31P 0.9900
C318 H31Q 0.9900
C318 H31R 0.9900
K4 O44 2.775(7)
K4 O46 2.790(7)
K4 O41 2.815(7)
K4 O42 2.853(7)
K4 O45 2.856(7)
K4 O43 2.912(7)
K4 N42 2.984(9)
K4 N41 2.985(9)
N41 C407 1.475(12)
N41 C401 1.480(13)
N41 C413 1.482(12)
N42 C412 1.458(14)
N42 C406 1.477(14)
N42 C418 1.485(13)
O41 C403 1.425(12)
O41 C402 1.427(12)
O42 C404 1.414(12)
O42 C405 1.456(14)
O43 C408 1.416(13)
O43 C409 1.436(13)
O44 C410 1.428(13)
O44 C411 1.435(15)
O45 C415 1.421(12)
O45 C414 1.443(12)
O46 C416 1.422(11)
O46 C417 1.434(13)
C401 C402 1.491(15)
C401 H40A 0.9900
C401 H40B 0.9900
C402 H40C 0.9900
C402 H40D 0.9900
C403 C404 1.493(16)
C403 H40E 0.9900
C403 H40F 0.9900
C404 H40G 0.9900
C404 H40H 0.9900
C405 C406 1.495(17)
C405 H40I 0.9900
C405 H40J 0.9900
C406 H40K 0.9900
C406 H40L 0.9900
C407 C408 1.475(15)
C407 H40M 0.9900
C407 H40N 0.9900
C408 H40O 0.9900
C408 H40P 0.9900
C409 C410 1.492(18)
C409 H40Q 0.9900
C409 H40R 0.9900
C410 H41A 0.9900
C410 H41B 0.9900
C411 C412 1.513(17)
C411 H41C 0.9900
C411 H41D 0.9900
C412 H41E 0.9900
C412 H41F 0.9900
C413 C414 1.489(14)
C413 H41G 0.9900
C413 H41H 0.9900
C414 H41I 0.9900
C414 H41J 0.9900
C415 C416 1.464(15)
C415 H41K 0.9900
C415 H41L 0.9900
C416 H41M 0.9900
C416 H41N 0.9900
C417 C418 1.503(15)
C417 H41O 0.9900
C417 H41P 0.9900
C418 H41Q 0.9900
C418 H41R 0.9900
C61 C62 1.497(19)
C61 H61A 0.9800
C61 H61B 0.9800
C61 H61C 0.9800
C62 C67 1.37(2)
C62 C63 1.387(19)
C63 C64 1.376(19)
C63 H63 0.9500
C64 C65 1.37(2)
C64 H64 0.9500
C65 C66 1.40(2)
C65 H65 0.9500
C66 C67 1.384(18)
C66 H66 0.9500
C67 H67 0.9500
